data_7036668
loop_
_publ_author_name
'Sharninghausen, Liam S.'
'Mercado, Brandon Q.'
'Crabtree, Robert H.'
'Balcells, David'
'Campos, Jes\'us'

_publ_section_title
;
 Gel-assisted crystallization of [Ir4(IMe)7(CO)H10](2+) and
 [Ir4(IMe)8H9](3+) clusters derived from catalytic glycerol
 dehydrogenation.
;
_journal_issue 42
_journal_name_full 'Dalton transactions (Cambridge, England : 2003)'
_journal_page_first 18403
_journal_page_last 18410
_journal_paper_doi 10.1039/c5dt03302k
_journal_volume 44
_journal_year 2015
_chemical_formula_moiety '2(C32 H12 B F24), C36 H56 Ir4 N14, 1.5(C6H6)'
_chemical_formula_sum 'C109 H89 B2 F48 Ir4 N14 O'
_chemical_formula_weight 3313.36
_space_group_crystal_system triclinic
_space_group_IT_number 2
_space_group_name_Hall '-P 1'
_space_group_name_H-M_alt 'P -1'
_symmetry_space_group_name_Hall '-P 1'
_symmetry_space_group_name_H-M 'P -1'
_atom_sites_solution_hydrogens geom
_atom_sites_solution_primary direct
_atom_sites_solution_secondary difmap
_audit_creation_method SHELXL-2014/6
_audit_update_record
;
2015-07-06 deposited with the CCDC.
2015-09-25 downloaded from the CCDC.
;
_cell_angle_alpha 91.664(7)
_cell_angle_beta 107.958(8)
_cell_angle_gamma 106.800(7)
_cell_formula_units_Z 2
_cell_length_a 14.6752(3)
_cell_length_b 20.0841(5)
_cell_length_c 22.7318(16)
_cell_measurement_reflns_used 78689
_cell_measurement_temperature 93(2)
_cell_measurement_theta_max 27.5
_cell_measurement_theta_min 3.0
_cell_volume 6049.9(6)
_computing_cell_refinement 'CrystalClear-SM Expert 2.0 r15 (Rigaku, 2011)'
_computing_data_collection 'CrystalClear-SM Expert 2.0 r15 (Rigaku, 2011)'
_computing_data_reduction 'CrystalClear-SM Expert 2.0 r15 (Rigaku, 2011)'
_computing_molecular_graphics
;
Dolomanov, O.V.; Bourhis, L.J.; Gildea, R.J.; Howard, J.A.K.; Puschmann, H., 
OLEX2: A complete structure solution, refinement and analysis program
(2009). J. Appl. Cryst., 42, 339-341.
;
_computing_publication_material 'SHELXL-2013 (Sheldrick, 2013)'
_computing_structure_refinement 'SHELXL-2014/6 (Sheldrick, 2014)'
_computing_structure_solution 'SHELXS-2013 (Sheldrick, 2013)'
_diffrn_ambient_temperature 93(2)
_diffrn_detector_area_resol_mean 10
_diffrn_measured_fraction_theta_full 0.998
_diffrn_measured_fraction_theta_max 0.996
_diffrn_measurement_device_type 'Rigaku R-AXIS RAPID imaging plate'
_diffrn_measurement_method \w
_diffrn_radiation_type MoK\a
_diffrn_radiation_wavelength 0.71075
_diffrn_reflns_av_R_equivalents 0.0723
_diffrn_reflns_av_unetI/netI 0.0644
_diffrn_reflns_laue_measured_fraction_full 0.998
_diffrn_reflns_laue_measured_fraction_max 0.996
_diffrn_reflns_limit_h_max 19
_diffrn_reflns_limit_h_min -19
_diffrn_reflns_limit_k_max 26
_diffrn_reflns_limit_k_min -25
_diffrn_reflns_limit_l_max 29
_diffrn_reflns_limit_l_min -29
_diffrn_reflns_number 107549
_diffrn_reflns_point_group_measured_fraction_full 0.998
_diffrn_reflns_point_group_measured_fraction_max 0.996
_diffrn_reflns_theta_full 25.242
_diffrn_reflns_theta_max 27.485
_diffrn_reflns_theta_min 2.994
_diffrn_source 'Sealed Tube'
_exptl_absorpt_coefficient_mu 4.512
_exptl_absorpt_correction_T_max 0.571
_exptl_absorpt_correction_T_min 0.436
_exptl_absorpt_correction_type multi-scan
_exptl_absorpt_process_details 'Jacobson, R. (1998) Private Communication'
_exptl_crystal_colour Colorless
_exptl_crystal_density_diffrn 1.819
_exptl_crystal_density_method 'not measured'
_exptl_crystal_description Block
_exptl_crystal_F_000 3198
_exptl_crystal_recrystallization_method 'Diffusion in gel matrix'
_exptl_crystal_size_max 0.180
_exptl_crystal_size_mid 0.160
_exptl_crystal_size_min 0.140
_refine_diff_density_max 2.520
_refine_diff_density_min -2.031
_refine_diff_density_rms 0.167
_refine_ls_extinction_method none
_refine_ls_goodness_of_fit_ref 1.038
_refine_ls_hydrogen_treatment constr
_refine_ls_matrix_type full
_refine_ls_number_parameters 1887
_refine_ls_number_reflns 27634
_refine_ls_number_restraints 364
_refine_ls_restrained_S_all 1.048
_refine_ls_R_factor_all 0.0762
_refine_ls_R_factor_gt 0.0481
_refine_ls_shift/su_max 0.002
_refine_ls_shift/su_mean 0.000
_refine_ls_structure_factor_coef Fsqd
_refine_ls_weighting_details 'w=1/[\s^2^(Fo^2^)+(0.0387P)^2^+26.4929P] where P=(Fo^2^+2Fc^2^)/3'
_refine_ls_weighting_scheme calc
_refine_ls_wR_factor_gt 0.0963
_refine_ls_wR_factor_ref 0.1070
_reflns_Friedel_coverage 0.000
_reflns_number_gt 20206
_reflns_number_total 27634
_reflns_threshold_expression 'I > 2\s(I)'
_cod_data_source_file c5dt03302k2.cif
_cod_data_source_block spider-14151
_cod_depositor_comments 'Adding full bibliography for 7036668--7036669.cif.'
_cod_database_code 7036668
_shelx_space_group_comment
; 
The symmetry employed for this shelxl refinement is uniquely defined 
by the following loop, which should always be used as a source of 
symmetry information in preference to the above space-group names. 
They are only intended as comments. 
;
_shelx_estimated_absorpt_t_min 0.497
_shelx_estimated_absorpt_t_max 0.571
_shelxl_version_number 2014/6

loop_
_space_group_symop_operation_xyz
'x, y, z'
'-x, -y, -z'

loop_
_atom_site_label
_atom_site_type_symbol
_atom_site_fract_x
_atom_site_fract_y
_atom_site_fract_z
_atom_site_U_iso_or_equiv
_atom_site_adp_type
_atom_site_occupancy
_atom_site_site_symmetry_order
_atom_site_calc_flag
_atom_site_refinement_flags_posn
_atom_site_refinement_flags_adp
_atom_site_refinement_flags_occupancy
_atom_site_disorder_assembly
_atom_site_disorder_group
Ir1 Ir 0.70411(2) 0.82203(2) 0.78246(2) 0.02730(7) Uani 1 1 d . . . . .
Ir2 Ir 0.64266(2) 0.70724(2) 0.67157(2) 0.02425(6) Uani 1 1 d . . . . .
Ir3 Ir 0.81150(2) 0.71050(2) 0.78982(2) 0.02224(6) Uani 1 1 d . . . . .
Ir4 Ir 0.84070(2) 0.82214(2) 0.70548(2) 0.02430(6) Uani 1 1 d . . . . .
C1 C 0.6159(5) 0.7987(4) 0.8270(4) 0.0378(18) Uani 1 1 d . . . . .
O1 O 0.5597(4) 0.7884(3) 0.8541(3) 0.0505(15) Uani 1 1 d . . . . .
N1 N 0.8887(4) 0.9320(3) 0.8822(3) 0.0325(13) Uani 1 1 d . . . . .
N2 N 0.7594(4) 0.9677(3) 0.8538(3) 0.0382(15) Uani 1 1 d . . . . .
N3 N 0.5619(5) 0.7589(3) 0.5460(3) 0.0438(16) Uani 1 1 d . . . . .
N4 N 0.4631(5) 0.7539(3) 0.5991(4) 0.0478(18) Uani 1 1 d . . . . .
N5 N 0.4649(4) 0.5753(3) 0.6158(3) 0.0397(15) Uani 1 1 d . . . . .
N6 N 0.4782(4) 0.6020(3) 0.7104(3) 0.0350(14) Uani 1 1 d . . . . .
N7 N 0.7000(4) 0.5704(3) 0.8221(3) 0.0291(12) Uani 1 1 d . . . . .
N8 N 0.7473(4) 0.6512(3) 0.8988(3) 0.0328(13) Uani 1 1 d . . . . .
N9 N 0.8924(4) 0.6168(3) 0.7223(3) 0.0267(12) Uani 1 1 d . . . . .
N10 N 0.9383(4) 0.6122(3) 0.8206(3) 0.0283(12) Uani 1 1 d . . . . .
N11 N 1.0647(4) 0.8810(3) 0.7807(3) 0.0290(13) Uani 1 1 d . . . . .
N12 N 0.9969(4) 0.9628(3) 0.7715(3) 0.0341(14) Uani 1 1 d . . . . .
N13 N 0.8969(5) 0.9123(3) 0.6085(3) 0.0406(15) Uani 1 1 d . . . . .
N14 N 0.7547(4) 0.9184(3) 0.6139(3) 0.0417(16) Uani 1 1 d . . . . .
C2 C 0.7909(5) 0.9115(3) 0.8456(3) 0.0310(15) Uani 1 1 d . . . . .
C3 C 0.9579(5) 0.8901(4) 0.8960(4) 0.0353(17) Uani 1 1 d . . . . .
H3A H 0.9550 0.8680 0.9335 0.053 Uiso 1 1 calc R U . . .
H3B H 1.0268 0.9206 0.9029 0.053 Uiso 1 1 calc R U . . .
H3C H 0.9381 0.8538 0.8607 0.053 Uiso 1 1 calc R U . . .
C4 C 0.9168(6) 0.9988(4) 0.9141(4) 0.0401(18) Uani 1 1 d . . . . .
H4 H 0.9812 1.0242 0.9429 0.048 Uiso 1 1 calc R U . . .
C5 C 0.8353(6) 1.0205(4) 0.8964(4) 0.048(2) Uani 1 1 d . . . . .
H5 H 0.8307 1.0640 0.9105 0.057 Uiso 1 1 calc R U . . .
C6 C 0.6571(6) 0.9726(4) 0.8261(5) 0.051(2) Uani 1 1 d . . . . .
H6A H 0.6412 0.9719 0.7808 0.076 Uiso 1 1 calc R U . . .
H6B H 0.6538 1.0165 0.8440 0.076 Uiso 1 1 calc R U . . .
H6C H 0.6083 0.9328 0.8349 0.076 Uiso 1 1 calc R U . . .
C7 C 0.5505(5) 0.7424(3) 0.6008(4) 0.0351(17) Uani 1 1 d . . . . .
C8 C 0.6405(7) 0.7506(4) 0.5232(4) 0.050(2) Uani 1 1 d . . . . .
H8A H 0.7064 0.7805 0.5510 0.075 Uiso 1 1 calc R U . . .
H8B H 0.6293 0.7642 0.4811 0.075 Uiso 1 1 calc R U . . .
H8C H 0.6392 0.7015 0.5220 0.075 Uiso 1 1 calc R U . . .
C9 C 0.4841(8) 0.7815(5) 0.5112(5) 0.064(3) Uani 1 1 d . . . . .
H9 H 0.4763 0.7964 0.4712 0.077 Uiso 1 1 calc R U . . .
C10 C 0.4223(7) 0.7787(5) 0.5434(5) 0.067(3) Uani 1 1 d . . . . .
H10 H 0.3621 0.7912 0.5311 0.081 Uiso 1 1 calc R U . . .
C11 C 0.4147(6) 0.7420(5) 0.6457(5) 0.056(2) Uani 1 1 d . . . . .
H11A H 0.3875 0.6914 0.6463 0.083 Uiso 1 1 calc R U . . .
H11B H 0.3597 0.7626 0.6359 0.083 Uiso 1 1 calc R U . . .
H11C H 0.4640 0.7638 0.6867 0.083 Uiso 1 1 calc R U . . .
C12 C 0.5223(5) 0.6241(3) 0.6668(4) 0.0334(16) Uani 1 1 d . . . . .
C13 C 0.4842(6) 0.5700(4) 0.5570(4) 0.046(2) Uani 1 1 d . . . . .
H13A H 0.4895 0.6146 0.5398 0.068 Uiso 1 1 calc R U . . .
H13B H 0.4287 0.5325 0.5274 0.068 Uiso 1 1 calc R U . . .
H13C H 0.5475 0.5592 0.5642 0.068 Uiso 1 1 calc R U . . .
C14 C 0.3865(6) 0.5273(4) 0.6276(5) 0.055(2) Uani 1 1 d . . . . .
H14 H 0.3361 0.4892 0.5990 0.066 Uiso 1 1 calc R U . . .
C15 C 0.3940(6) 0.5435(4) 0.6853(5) 0.054(2) Uani 1 1 d . . . . .
H15 H 0.3498 0.5196 0.7062 0.065 Uiso 1 1 calc R U . . .
C16 C 0.5078(6) 0.6358(4) 0.7732(4) 0.0422(19) Uani 1 1 d . . . . .
H16A H 0.5780 0.6662 0.7859 0.063 Uiso 1 1 calc R U . . .
H16B H 0.5014 0.6000 0.8014 0.063 Uiso 1 1 calc R U . . .
H16C H 0.4640 0.6640 0.7750 0.063 Uiso 1 1 calc R U . . .
C17 C 0.7480(5) 0.6406(3) 0.8396(3) 0.0276(14) Uani 1 1 d . . . . .
C18 C 0.6800(5) 0.5301(3) 0.7625(3) 0.0347(16) Uani 1 1 d . . . . .
H18A H 0.6718 0.5602 0.7294 0.052 Uiso 1 1 calc R U . . .
H18B H 0.6181 0.4904 0.7535 0.052 Uiso 1 1 calc R U . . .
H18C H 0.7366 0.5127 0.7647 0.052 Uiso 1 1 calc R U . . .
C19 C 0.6726(5) 0.5385(4) 0.8697(4) 0.0384(18) Uani 1 1 d . . . . .
H19 H 0.6390 0.4902 0.8686 0.046 Uiso 1 1 calc R U . . .
C20 C 0.7024(5) 0.5887(4) 0.9176(4) 0.0413(18) Uani 1 1 d . . . . .
H20 H 0.6943 0.5827 0.9572 0.050 Uiso 1 1 calc R U . . .
C21 C 0.7967(6) 0.7173(4) 0.9398(4) 0.0428(19) Uani 1 1 d . . . . .
H21A H 0.8697 0.7301 0.9488 0.064 Uiso 1 1 calc R U . . .
H21B H 0.7815 0.7124 0.9788 0.064 Uiso 1 1 calc R U . . .
H21C H 0.7720 0.7540 0.9194 0.064 Uiso 1 1 calc R U . . .
C22 C 0.8864(4) 0.6438(3) 0.7761(3) 0.0251(14) Uani 1 1 d . . . . .
C23 C 0.8503(6) 0.6328(4) 0.6594(3) 0.0374(17) Uani 1 1 d . . . . .
H23A H 0.7844 0.5978 0.6384 0.056 Uiso 1 1 calc R U . . .
H23B H 0.8959 0.6317 0.6359 0.056 Uiso 1 1 calc R U . . .
H23C H 0.8425 0.6795 0.6616 0.056 Uiso 1 1 calc R U . . .
C24 C 0.9462(5) 0.5692(3) 0.7334(4) 0.0348(17) Uani 1 1 d . . . . .
H24 H 0.9605 0.5439 0.7032 0.042 Uiso 1 1 calc R U . . .
C25 C 0.9739(5) 0.5660(3) 0.7947(4) 0.0319(16) Uani 1 1 d . . . . .
H25 H 1.0110 0.5374 0.8164 0.038 Uiso 1 1 calc R U . . .
C26 C 0.9580(5) 0.6224(4) 0.8873(3) 0.0365(17) Uani 1 1 d . . . . .
H26A H 0.9678 0.6716 0.9007 0.055 Uiso 1 1 calc R U . . .
H26B H 1.0190 0.6106 0.9092 0.055 Uiso 1 1 calc R U . . .
H26C H 0.9007 0.5921 0.8973 0.055 Uiso 1 1 calc R U . . .
C27 C 0.9733(5) 0.8923(3) 0.7562(3) 0.0278(14) Uani 1 1 d . . . . .
C28 C 1.0840(5) 0.8136(4) 0.7777(4) 0.0369(17) Uani 1 1 d . . . . .
H28A H 1.0599 0.7857 0.8077 0.055 Uiso 1 1 calc R U . . .
H28B H 1.1566 0.8218 0.7879 0.055 Uiso 1 1 calc R U . . .
H28C H 1.0484 0.7883 0.7355 0.055 Uiso 1 1 calc R U . . .
C29 C 1.1406(5) 0.9428(4) 0.8108(4) 0.0360(17) Uani 1 1 d . . . . .
H29 H 1.2095 0.9478 0.8318 0.043 Uiso 1 1 calc R U . . .
C30 C 1.0980(5) 0.9937(4) 0.8046(4) 0.0365(17) Uani 1 1 d . . . . .
H30 H 1.1309 1.0420 0.8201 0.044 Uiso 1 1 calc R U . . .
C31 C 0.9266(5) 1.0034(3) 0.7545(4) 0.0397(19) Uani 1 1 d . . . . .
H31A H 0.9259 1.0203 0.7144 0.060 Uiso 1 1 calc R U . . .
H31B H 0.9480 1.0435 0.7867 0.060 Uiso 1 1 calc R U . . .
H31C H 0.8587 0.9736 0.7510 0.060 Uiso 1 1 calc R U . . .
C32 C 0.8286(5) 0.8876(3) 0.6399(4) 0.0334(16) Uani 1 1 d . . . . .
C33 C 0.9900(6) 0.8958(4) 0.6179(4) 0.045(2) Uani 1 1 d . . . . .
H33A H 1.0383 0.9183 0.6590 0.067 Uiso 1 1 calc R U . . .
H33B H 1.0185 0.9132 0.5855 0.067 Uiso 1 1 calc R U . . .
H33C H 0.9761 0.8449 0.6157 0.067 Uiso 1 1 calc R U . . .
C34 C 0.8677(7) 0.9573(5) 0.5681(5) 0.068(3) Uani 1 1 d . . . . .
H34 H 0.9035 0.9815 0.5426 0.082 Uiso 1 1 calc R U . . .
C35 C 0.7797(7) 0.9612(5) 0.5710(5) 0.067(3) Uani 1 1 d . . . . .
H35 H 0.7414 0.9884 0.5478 0.080 Uiso 1 1 calc R U . . .
C36 C 0.6668(5) 0.9148(4) 0.6322(4) 0.044(2) Uani 1 1 d . . . . .
H36A H 0.6471 0.8710 0.6497 0.066 Uiso 1 1 calc R U . . .
H36B H 0.6108 0.9161 0.5956 0.066 Uiso 1 1 calc R U . . .
H36C H 0.6832 0.9547 0.6636 0.066 Uiso 1 1 calc R U . . .
B1 B 1.0556(5) 0.3965(4) 0.6898(4) 0.0250(15) Uani 1 1 d . . . . .
C37 C 1.1063(5) 0.4799(3) 0.6849(3) 0.0258(14) Uani 1 1 d . . . . .
C38 C 1.0949(5) 0.5071(4) 0.6288(3) 0.0352(16) Uani 1 1 d . . . . .
H38 H 1.0617 0.4757 0.5911 0.042 Uiso 1 1 calc R U . . .
C39 C 1.1298(6) 0.5780(4) 0.6255(4) 0.0416(19) Uani 1 1 d . . . . .
C40 C 1.1771(5) 0.6259(4) 0.6784(4) 0.0372(18) Uani 1 1 d . . . . .
H40 H 1.2010 0.6746 0.6758 0.045 Uiso 1 1 calc R U . . .
C41 C 1.1889(5) 0.6011(3) 0.7356(3) 0.0310(15) Uani 1 1 d . . . . .
C42 C 1.1546(5) 0.5297(3) 0.7389(3) 0.0283(14) Uani 1 1 d . . . . .
H42 H 1.1640 0.5140 0.7787 0.034 Uiso 1 1 calc R U . . .
C43 C 1.1138(8) 0.6029(5) 0.5623(5) 0.066(2) Uani 1 1 d . U . . .
F1 F 1.1632(14) 0.6683(8) 0.5602(9) 0.089(5) Uani 0.67 1 d . U P A 1
F2 F 1.0110(11) 0.5937(10) 0.5352(7) 0.087(4) Uani 0.67 1 d . U P A 1
F3 F 1.1331(10) 0.5648(5) 0.5216(5) 0.084(3) Uani 0.67 1 d . U P A 1
F1B F 1.137(3) 0.6755(15) 0.5733(17) 0.066(6) Uani 0.33 1 d . U P A 2
F2B F 1.034(2) 0.5809(17) 0.5214(14) 0.071(6) Uani 0.33 1 d . U P A 2
F3B F 1.1917(19) 0.5951(14) 0.5415(11) 0.092(6) Uani 0.33 1 d . U P A 2
C44 C 1.2361(6) 0.6539(4) 0.7936(4) 0.0407(18) Uani 1 1 d . . . . .
F4 F 1.3223(3) 0.6994(2) 0.7949(3) 0.0615(14) Uani 1 1 d . . . . .
F5 F 1.1791(4) 0.6953(3) 0.7947(3) 0.0712(16) Uani 1 1 d . . . . .
F6 F 1.2470(6) 0.6263(3) 0.8449(3) 0.092(2) Uani 1 1 d . . . . .
C45 C 1.1294(5) 0.3682(3) 0.7463(3) 0.0252(14) Uani 1 1 d . . . . .
C46 C 1.2333(5) 0.3999(4) 0.7692(3) 0.0330(16) Uani 1 1 d . . . . .
H46 H 1.2618 0.4423 0.7547 0.040 Uiso 1 1 calc R U . . .
C47 C 1.2974(5) 0.3718(4) 0.8126(4) 0.0430(19) Uani 1 1 d . . . . .
C48 C 1.2596(5) 0.3104(4) 0.8353(4) 0.0408(19) Uani 1 1 d . . . . .
H48 H 1.3031 0.2909 0.8646 0.049 Uiso 1 1 calc R U . . .
C49 C 1.1558(5) 0.2783(3) 0.8139(3) 0.0309(15) Uani 1 1 d . . . . .
C50 C 1.0931(5) 0.3061(3) 0.7701(3) 0.0270(14) Uani 1 1 d . . . . .
H50 H 1.0226 0.2822 0.7555 0.032 Uiso 1 1 calc R U . . .
C51 C 1.4079(6) 0.4117(5) 0.8373(5) 0.058(3) Uani 1 1 d . . . . .
F7 F 1.4299(4) 0.4550(3) 0.8886(3) 0.0806(19) Uani 1 1 d . . . . .
F8 F 1.4663(3) 0.3705(3) 0.8533(3) 0.0706(17) Uani 1 1 d . . . . .
F9 F 1.4400(4) 0.4521(3) 0.7976(3) 0.087(2) Uani 1 1 d . . . . .
C52 C 1.1134(6) 0.2132(3) 0.8401(4) 0.0370(17) Uani 1 1 d . . . . .
F11 F 1.1562(4) 0.1646(2) 0.8342(3) 0.0666(16) Uani 1 1 d . . . . .
F10 F 1.1304(6) 0.2241(3) 0.9003(3) 0.086(2) Uani 1 1 d . . . . .
F12 F 1.0162(4) 0.1839(3) 0.8148(3) 0.088(2) Uani 1 1 d . . . . .
C53 C 0.9473(5) 0.3918(3) 0.6984(3) 0.0263(14) Uani 1 1 d . . . . .
C54 C 0.9253(5) 0.3841(3) 0.7536(3) 0.0267(14) Uani 1 1 d . . . . .
H54 H 0.9762 0.3805 0.7900 0.032 Uiso 1 1 calc R U . . .
C55 C 0.8316(5) 0.3816(3) 0.7575(3) 0.0295(15) Uani 1 1 d . . . . .
C56 C 0.7553(5) 0.3877(4) 0.7059(3) 0.0340(16) Uani 1 1 d . . . . .
H56 H 0.6909 0.3852 0.7083 0.041 Uiso 1 1 calc R U . . .
C57 C 0.7763(5) 0.3975(4) 0.6501(3) 0.0322(16) Uani 1 1 d . . . . .
C58 C 0.8690(5) 0.3986(3) 0.6468(3) 0.0305(15) Uani 1 1 d . . . . .
H58 H 0.8805 0.4042 0.6081 0.037 Uiso 1 1 calc R U . . .
C59 C 0.8126(5) 0.3766(4) 0.8188(4) 0.0362(17) Uani 1 1 d . . . . .
F13 F 0.8666(3) 0.3416(2) 0.8566(2) 0.0458(11) Uani 1 1 d . . . . .
F14 F 0.8360(4) 0.4390(2) 0.8508(2) 0.0602(14) Uani 1 1 d . . . . .
F15 F 0.7164(3) 0.3432(3) 0.8120(2) 0.0645(15) Uani 1 1 d . . . . .
C60 C 0.6973(6) 0.4081(4) 0.5948(4) 0.0416(16) Uani 1 1 d . U . . .
F16 F 0.6894(10) 0.4702(6) 0.5960(6) 0.093(4) Uani 0.61 1 d . U P B 1
F17 F 0.6040(6) 0.3623(6) 0.5863(4) 0.060(2) Uani 0.61 1 d . U P B 1
F18 F 0.7072(7) 0.3912(6) 0.5400(4) 0.062(2) Uani 0.61 1 d . U P B 1
F16B F 0.7396(9) 0.4589(9) 0.5653(7) 0.058(3) Uani 0.39 1 d . U P B 2
F17B F 0.6385(11) 0.4393(9) 0.6128(7) 0.062(4) Uani 0.39 1 d . U P B 2
F18B F 0.6477(16) 0.3543(9) 0.5603(9) 0.093(5) Uani 0.39 1 d . U P B 2
C61 C 1.0397(5) 0.3452(3) 0.6279(3) 0.0288(15) Uani 1 1 d . . . . .
C62 C 1.1115(5) 0.3573(4) 0.5976(4) 0.0380(17) Uani 1 1 d . . . . .
H62 H 1.1693 0.3977 0.6122 0.046 Uiso 1 1 calc R U . . .
C63 C 1.1008(6) 0.3116(5) 0.5465(4) 0.0448(19) Uani 1 1 d . . . . .
C64 C 1.0196(6) 0.2519(4) 0.5249(4) 0.0424(19) Uani 1 1 d . . . . .
H64 H 1.0124 0.2208 0.4902 0.051 Uiso 1 1 calc R U . . .
C65 C 0.9488(5) 0.2380(3) 0.5547(3) 0.0342(16) Uani 1 1 d . . . . .
C66 C 0.9576(5) 0.2835(3) 0.6051(3) 0.0304(15) Uani 1 1 d . . . . .
H66 H 0.9071 0.2725 0.6244 0.037 Uiso 1 1 calc R U . . .
C67 C 1.1786(8) 0.3324(6) 0.5148(5) 0.072(2) Uani 1 1 d D U . . .
F19 F 1.232(2) 0.2672(16) 0.5379(12) 0.085(6) Uani 0.24 1 d . U P C 2
F20 F 1.2625(17) 0.3765(17) 0.5388(14) 0.076(7) Uani 0.24 1 d D U P C 2
F21 F 1.126(3) 0.286(3) 0.461(2) 0.081(11) Uani 0.24 1 d . U P C 2
F19B F 1.1962(7) 0.3966(4) 0.4997(4) 0.087(2) Uani 0.76 1 d D U P C 1
F20B F 1.2690(6) 0.3302(8) 0.5516(4) 0.097(3) Uani 0.76 1 d . U P C 1
F21B F 1.1577(7) 0.2923(7) 0.4612(6) 0.050(2) Uani 0.76 1 d . U P C 1
C68 C 0.8602(6) 0.1734(4) 0.5320(4) 0.0482(18) Uani 1 1 d . U . . .
F22 F 0.886(2) 0.1196(12) 0.5069(10) 0.052(4) Uani 0.55 1 d . U P D 1
F23 F 0.7871(16) 0.1810(12) 0.4901(8) 0.078(5) Uani 0.55 1 d . U P D 1
F24 F 0.8310(9) 0.1461(7) 0.5780(6) 0.065(3) Uani 0.55 1 d . U P D 1
F22B F 0.880(3) 0.1163(15) 0.5253(12) 0.061(5) Uani 0.45 1 d . U P D 2
F23B F 0.7988(17) 0.1773(13) 0.4689(8) 0.054(4) Uani 0.45 1 d . U P D 2
F24B F 0.7905(11) 0.1657(8) 0.5596(7) 0.068(4) Uani 0.45 1 d . U P D 2
B2 B 0.4537(5) 0.1268(4) 0.8328(4) 0.0258(16) Uani 1 1 d . . . . .
C69 C 0.4276(5) 0.1554(3) 0.8922(3) 0.0259(14) Uani 1 1 d . . . . .
C70 C 0.4766(5) 0.2248(3) 0.9226(3) 0.0332(16) Uani 1 1 d . . . . .
H70 H 0.5282 0.2545 0.9097 0.040 Uiso 1 1 calc R U . . .
C71 C 0.4518(5) 0.2507(4) 0.9706(4) 0.0358(17) Uani 1 1 d . . . . .
C72 C 0.3767(6) 0.2091(4) 0.9906(4) 0.0403(18) Uani 1 1 d . . . . .
H72 H 0.3595 0.2268 1.0235 0.048 Uiso 1 1 calc R U . . .
C73 C 0.3272(5) 0.1406(4) 0.9611(3) 0.0314(15) Uani 1 1 d . . . . .
C74 C 0.3527(5) 0.1153(3) 0.9129(3) 0.0295(15) Uani 1 1 d . . . . .
H74 H 0.3171 0.0685 0.8934 0.035 Uiso 1 1 calc R U . . .
C75 C 0.5033(7) 0.3238(4) 1.0025(4) 0.0528(19) Uani 1 1 d . U . . .
F25 F 0.5215(16) 0.3291(15) 1.0650(9) 0.065(4) Uani 0.5 1 d . U P E 1
F26 F 0.4347(19) 0.3623(15) 0.9830(10) 0.049(4) Uani 0.5 1 d . U P E 1
F27 F 0.5858(16) 0.3580(14) 0.9947(8) 0.062(5) Uani 0.5 1 d . U P E 1
F25B F 0.5560(16) 0.3253(15) 1.0623(9) 0.078(5) Uani 0.5 1 d . U P E 2
F26B F 0.447(2) 0.3627(18) 1.0027(11) 0.069(6) Uani 0.5 1 d . U P E 2
F27B F 0.5704(15) 0.3591(12) 0.9730(8) 0.052(4) Uani 0.5 1 d . U P E 2
C76 C 0.2482(6) 0.0946(4) 0.9834(4) 0.0431(17) Uani 1 1 d . U . . .
F28 F 0.2413(8) 0.1180(5) 1.0361(4) 0.061(3) Uani 0.65 1 d . U P F 1
F29 F 0.2483(9) 0.0292(4) 0.9856(6) 0.070(3) Uani 0.65 1 d . U P F 1
F30 F 0.1509(6) 0.0832(6) 0.9416(5) 0.076(3) Uani 0.65 1 d . U P F 1
F28B F 0.208(2) 0.1285(13) 1.0086(11) 0.081(6) Uani 0.35 1 d . U P F 2
F29B F 0.2970(13) 0.0579(10) 1.0277(10) 0.071(4) Uani 0.35 1 d . U P F 2
F30B F 0.1828(13) 0.0478(10) 0.9439(9) 0.065(4) Uani 0.35 1 d . U P F 2
C77 C 0.5747(5) 0.1510(3) 0.8426(4) 0.0328(16) Uani 1 1 d . . . . .
C78 C 0.6062(5) 0.1464(3) 0.7901(4) 0.0362(17) Uani 1 1 d . . . . .
H78 H 0.5569 0.1318 0.7497 0.043 Uiso 1 1 calc R U . . .
C79 C 0.7085(6) 0.1630(4) 0.7964(5) 0.048(2) Uani 1 1 d . . . . .
C80 C 0.7817(6) 0.1834(4) 0.8538(5) 0.053(2) Uani 1 1 d . . . . .
H80 H 0.8510 0.1945 0.8578 0.064 Uiso 1 1 calc R U . . .
C81 C 0.7531(5) 0.1875(4) 0.9054(5) 0.051(2) Uani 1 1 d . . . . .
C82 C 0.6512(5) 0.1709(3) 0.9004(4) 0.0387(18) Uani 1 1 d . . . . .
H82 H 0.6338 0.1732 0.9372 0.046 Uiso 1 1 calc R U . . .
C84 C 0.8308(6) 0.2115(5) 0.9684(5) 0.062(2) Uani 1 1 d . U . . .
F31 F 0.8224(14) 0.1637(11) 1.0043(11) 0.089(5) Uani 0.62 1 d . U P G 1
F32 F 0.8292(10) 0.2695(6) 0.9927(6) 0.085(4) Uani 0.62 1 d . U P G 1
F33 F 0.9264(10) 0.2238(8) 0.9638(9) 0.093(4) Uani 0.62 1 d . U P G 1
F31B F 0.850(2) 0.1568(14) 1.0005(15) 0.063(5) Uani 0.38 1 d . U P G 2
F32B F 0.8012(13) 0.2410(10) 1.0163(10) 0.074(5) Uani 0.38 1 d . U P G 2
F33B F 0.9186(17) 0.2529(11) 0.9728(14) 0.083(6) Uani 0.38 1 d . U P G 2
C83 C 0.7383(8) 0.1559(5) 0.7395(6) 0.067(2) Uani 1 1 d D U . . .
F34 F 0.7637(10) 0.0982(5) 0.7346(7) 0.084(3) Uani 0.63 1 d D U P H 1
F35 F 0.8135(7) 0.2056(5) 0.7339(5) 0.064(3) Uani 0.63 1 d D U P H 1
F36 F 0.6635(8) 0.1500(8) 0.6831(5) 0.094(3) Uani 0.63 1 d D U P H 1
F34B F 0.7032(16) 0.0917(8) 0.7100(11) 0.086(6) Uani 0.37 1 d D U P H 2
F35B F 0.8389(11) 0.1836(14) 0.7589(14) 0.118(8) Uani 0.37 1 d D U P H 2
F36B F 0.6994(15) 0.1972(9) 0.6995(9) 0.086(5) Uani 0.37 1 d D U P H 2
C85 C 0.3921(5) 0.1604(3) 0.7742(3) 0.0270(14) Uani 1 1 d . . . . .
C86 C 0.4370(5) 0.2242(4) 0.7561(4) 0.0354(16) Uani 1 1 d . . . . .
H86 H 0.5074 0.2468 0.7753 0.042 Uiso 1 1 calc R U . . .
C87 C 0.3815(6) 0.2554(4) 0.7110(4) 0.0424(19) Uani 1 1 d . . . . .
C88 C 0.2802(6) 0.2243(4) 0.6808(4) 0.046(2) Uani 1 1 d . . . . .
H88 H 0.2429 0.2458 0.6497 0.055 Uiso 1 1 calc R U . . .
C89 C 0.2338(5) 0.1602(3) 0.6973(3) 0.0337(16) Uani 1 1 d . . . . .
C90 C 0.2886(5) 0.1294(3) 0.7428(3) 0.0278(14) Uani 1 1 d . . . . .
H90 H 0.2548 0.0858 0.7532 0.033 Uiso 1 1 calc R U . . .
C91 C 0.4358(7) 0.3231(5) 0.6910(5) 0.063(3) Uani 1 1 d . . . . .
F37 F 0.3757(4) 0.3651(3) 0.6787(3) 0.092(2) Uani 1 1 d . . . . .
F38 F 0.4563(5) 0.3104(4) 0.6399(3) 0.099(2) Uani 1 1 d . . . . .
F39 F 0.5218(4) 0.3587(2) 0.7332(3) 0.0756(18) Uani 1 1 d . . . . .
C92 C 0.1230(5) 0.1246(4) 0.6638(4) 0.0437(16) Uani 1 1 d . U . . .
F40 F 0.084(3) 0.0693(14) 0.6874(16) 0.045(5) Uani 0.35 1 d . U P I 2
F41 F 0.0680(18) 0.1665(12) 0.6571(10) 0.052(4) Uani 0.35 1 d . U P I 2
F42 F 0.1083(17) 0.0993(11) 0.6051(9) 0.058(4) Uani 0.35 1 d . U P I 2
F40B F 0.0923(17) 0.0578(8) 0.6711(9) 0.066(4) Uani 0.65 1 d . U P I 1
F41B F 0.0654(10) 0.1559(7) 0.6838(6) 0.064(3) Uani 0.65 1 d . U P I 1
F42B F 0.0979(11) 0.1279(6) 0.6022(5) 0.062(3) Uani 0.65 1 d . U P I 1
C93 C 0.4179(4) 0.0409(3) 0.8209(3) 0.0258(14) Uani 1 1 d . . . . .
C94 C 0.3759(5) 0.0007(3) 0.7624(4) 0.0318(15) Uani 1 1 d . . . . .
H94 H 0.3640 0.0241 0.7264 0.038 Uiso 1 1 calc R U . . .
C95 C 0.3505(5) -0.0724(4) 0.7543(3) 0.0324(16) Uani 1 1 d . . . . .
C96 C 0.3659(5) -0.1086(3) 0.8050(4) 0.0354(17) Uani 1 1 d . . . . .
H96 H 0.3481 -0.1583 0.7995 0.042 Uiso 1 1 calc R U . . .
C97 C 0.4076(5) -0.0714(3) 0.8640(3) 0.0318(16) Uani 1 1 d . . . . .
C98 C 0.4342(5) 0.0019(3) 0.8712(3) 0.0297(15) Uani 1 1 d . . . . .
H98 H 0.4647 0.0265 0.9123 0.036 Uiso 1 1 calc R U . . .
C99 C 0.3026(6) -0.1109(4) 0.6891(4) 0.048(2) Uani 1 1 d . . . . .
F43 F 0.2641(4) -0.1797(2) 0.6877(3) 0.0657(15) Uani 1 1 d . . . . .
F44 F 0.3695(4) -0.1024(3) 0.6590(2) 0.0649(15) Uani 1 1 d . . . . .
F45 F 0.2288(5) -0.0893(3) 0.6552(3) 0.086(2) Uani 1 1 d . . . . .
C100 C 0.4204(7) -0.1081(4) 0.9200(4) 0.0459(17) Uani 1 1 d . U . . .
F46 F 0.3931(15) -0.1746(12) 0.9052(15) 0.059(5) Uani 0.47 1 d . U P J 2
F47 F 0.3857(13) -0.0884(7) 0.9594(7) 0.067(4) Uani 0.47 1 d . U P J 2
F48 F 0.5263(10) -0.0860(8) 0.9517(7) 0.070(4) Uani 0.47 1 d . U P J 2
F46B F 0.4280(13) -0.1719(10) 0.9147(12) 0.054(4) Uani 0.53 1 d . U P J 1
F47B F 0.3333(9) -0.1201(8) 0.9382(7) 0.071(4) Uani 0.53 1 d . U P J 1
F48B F 0.4903(11) -0.0750(6) 0.9719(5) 0.064(3) Uani 0.53 1 d . U P J 1
C101 C 0.8199(8) 0.5636(5) 0.0849(4) 0.061(3) Uani 1 1 d . . . K 1
H101 H 0.7977 0.5846 0.1136 0.073 Uiso 1 1 calc R U . K 1
C102 C 0.7704(7) 0.4944(5) 0.0609(5) 0.064(3) Uani 1 1 d . . . K 1
H102 H 0.7136 0.4689 0.0716 0.076 Uiso 1 1 calc R U . K 1
C103 C 0.8050(7) 0.4613(5) 0.0200(5) 0.074(3) Uani 1 1 d . . . K 1
H103 H 0.7729 0.4135 0.0026 0.089 Uiso 1 1 calc R U . K 1
C104 C 0.8850(7) 0.5010(5) 0.0072(5) 0.064(3) Uani 1 1 d . . . K 1
H104 H 0.9109 0.4803 -0.0194 0.077 Uiso 1 1 calc R U . K 1
C105 C 0.9319(7) 0.5713(5) 0.0314(4) 0.059(2) Uani 1 1 d . . . K 1
H105 H 0.9886 0.5980 0.0212 0.071 Uiso 1 1 calc R U . K 1
C106 C 0.8955(7) 0.6016(6) 0.0702(4) 0.059(2) Uani 1 1 d . . . K 1
H106 H 0.9254 0.6499 0.0860 0.070 Uiso 1 1 calc R U . K 1
C107 C 0.5737(9) 1.0585(6) 0.5378(7) 0.088(4) Uani 1 1 d . . . L 1
H107 H 0.6257 1.0983 0.5632 0.105 Uiso 1 1 calc R U . L 1
C108 C 0.4973(8) 1.0229(5) 0.5601(6) 0.080(3) Uani 1 1 d . . . L 1
H108 H 0.4961 1.0390 0.5995 0.096 Uiso 1 1 calc R U . L 1
C109 C 0.4231(9) 0.9636(7) 0.5241(7) 0.092(4) Uani 1 1 d . . . L 1
H109 H 0.3712 0.9376 0.5389 0.110 Uiso 1 1 calc R U . L 1

loop_
_atom_site_aniso_label
_atom_site_aniso_U_11
_atom_site_aniso_U_22
_atom_site_aniso_U_33
_atom_site_aniso_U_23
_atom_site_aniso_U_13
_atom_site_aniso_U_12
Ir1 0.01982(12) 0.01955(13) 0.03916(16) -0.00378(10) 0.00658(11) 0.00534(10)
Ir2 0.01830(12) 0.01628(12) 0.03258(15) -0.00001(10) 0.00225(10) 0.00407(9)
Ir3 0.01801(11) 0.01609(12) 0.02931(14) -0.00078(9) 0.00461(10) 0.00425(9)
Ir4 0.01916(12) 0.01519(12) 0.03461(15) 0.00098(10) 0.00548(10) 0.00345(9)
C1 0.023(3) 0.030(4) 0.053(5) -0.007(3) 0.006(3) 0.006(3)
O1 0.031(3) 0.055(4) 0.060(4) -0.009(3) 0.019(3) 0.001(3)
N1 0.022(3) 0.024(3) 0.042(4) -0.009(2) 0.004(3) 0.001(2)
N2 0.032(3) 0.024(3) 0.060(4) -0.005(3) 0.018(3) 0.008(3)
N3 0.047(4) 0.035(4) 0.037(4) 0.008(3) -0.005(3) 0.014(3)
N4 0.029(3) 0.029(3) 0.073(5) 0.006(3) -0.005(3) 0.014(3)
N5 0.024(3) 0.027(3) 0.053(4) -0.005(3) 0.002(3) 0.000(2)
N6 0.026(3) 0.022(3) 0.052(4) 0.007(3) 0.009(3) 0.004(2)
N7 0.021(3) 0.023(3) 0.042(4) 0.011(2) 0.012(3) 0.004(2)
N8 0.025(3) 0.036(3) 0.035(4) 0.005(3) 0.009(3) 0.006(3)
N9 0.020(3) 0.017(3) 0.038(3) 0.000(2) 0.006(2) 0.002(2)
N10 0.024(3) 0.024(3) 0.039(4) 0.006(2) 0.011(3) 0.010(2)
N11 0.015(2) 0.022(3) 0.047(4) 0.006(2) 0.008(2) 0.003(2)
N12 0.020(3) 0.020(3) 0.056(4) 0.002(3) 0.008(3) 0.002(2)
N13 0.035(3) 0.039(4) 0.047(4) 0.020(3) 0.012(3) 0.009(3)
N14 0.032(3) 0.027(3) 0.056(4) 0.014(3) 0.003(3) 0.005(3)
C2 0.025(3) 0.025(3) 0.046(4) -0.002(3) 0.014(3) 0.011(3)
C3 0.023(3) 0.027(4) 0.048(5) -0.007(3) 0.004(3) 0.006(3)
C4 0.040(4) 0.024(4) 0.053(5) -0.004(3) 0.019(4) 0.002(3)
C5 0.045(5) 0.028(4) 0.064(6) -0.014(4) 0.016(4) 0.006(4)
C6 0.036(4) 0.033(4) 0.085(7) -0.007(4) 0.019(4) 0.017(4)
C7 0.027(3) 0.020(3) 0.047(5) 0.001(3) -0.002(3) 0.006(3)
C8 0.066(6) 0.047(5) 0.029(5) 0.006(4) 0.006(4) 0.015(4)
C9 0.063(6) 0.049(5) 0.054(6) 0.014(4) -0.022(5) 0.021(5)
C10 0.046(5) 0.045(5) 0.092(8) 0.010(5) -0.012(5) 0.023(4)
C11 0.030(4) 0.047(5) 0.090(7) 0.000(5) 0.011(4) 0.021(4)
C12 0.023(3) 0.025(4) 0.044(5) 0.003(3) -0.001(3) 0.009(3)
C13 0.039(4) 0.035(4) 0.046(5) 0.000(4) 0.002(4) 0.001(3)
C14 0.036(4) 0.037(5) 0.067(7) -0.006(4) 0.004(4) -0.011(4)
C15 0.038(4) 0.030(4) 0.079(7) 0.009(4) 0.020(5) -0.012(3)
C16 0.030(4) 0.037(4) 0.060(6) 0.010(4) 0.019(4) 0.006(3)
C17 0.021(3) 0.027(3) 0.035(4) 0.003(3) 0.008(3) 0.009(3)
C18 0.030(4) 0.019(3) 0.043(5) 0.001(3) 0.000(3) 0.002(3)
C19 0.023(3) 0.036(4) 0.047(5) 0.016(4) 0.005(3) 0.001(3)
C20 0.028(4) 0.052(5) 0.037(5) 0.018(4) 0.008(3) 0.005(3)
C21 0.044(4) 0.045(5) 0.034(4) -0.006(3) 0.010(4) 0.010(4)
C22 0.017(3) 0.027(3) 0.029(4) -0.002(3) 0.007(3) 0.005(3)
C23 0.042(4) 0.035(4) 0.036(4) 0.000(3) 0.009(3) 0.017(3)
C24 0.026(3) 0.019(3) 0.062(5) -0.001(3) 0.019(3) 0.007(3)
C25 0.025(3) 0.022(3) 0.054(5) 0.008(3) 0.018(3) 0.010(3)
C26 0.029(4) 0.030(4) 0.046(5) 0.009(3) 0.008(3) 0.006(3)
C27 0.026(3) 0.015(3) 0.037(4) 0.003(3) 0.004(3) 0.005(3)
C28 0.022(3) 0.027(4) 0.059(5) 0.002(3) 0.008(3) 0.011(3)
C29 0.021(3) 0.026(4) 0.052(5) 0.003(3) 0.005(3) 0.001(3)
C30 0.023(3) 0.023(3) 0.053(5) -0.003(3) 0.005(3) -0.001(3)
C31 0.024(3) 0.020(3) 0.069(6) 0.002(3) 0.008(4) 0.006(3)
C32 0.026(3) 0.019(3) 0.048(5) -0.001(3) 0.010(3) 0.000(3)
C33 0.037(4) 0.036(4) 0.059(6) 0.018(4) 0.021(4) 0.003(3)
C34 0.049(5) 0.065(6) 0.083(8) 0.043(6) 0.013(5) 0.013(5)
C35 0.050(5) 0.054(6) 0.085(8) 0.047(5) 0.008(5) 0.012(5)
C36 0.032(4) 0.024(4) 0.075(6) 0.017(4) 0.013(4) 0.013(3)
B1 0.021(3) 0.019(3) 0.031(4) -0.001(3) 0.003(3) 0.006(3)
C37 0.020(3) 0.025(3) 0.032(4) 0.008(3) 0.005(3) 0.010(3)
C38 0.035(4) 0.024(4) 0.035(4) 0.001(3) 0.002(3) 0.004(3)
C39 0.034(4) 0.030(4) 0.044(5) 0.014(3) -0.001(3) 0.000(3)
C40 0.028(4) 0.021(3) 0.053(5) 0.011(3) 0.002(3) 0.005(3)
C41 0.024(3) 0.026(4) 0.043(4) 0.000(3) 0.008(3) 0.011(3)
C42 0.021(3) 0.025(3) 0.038(4) 0.004(3) 0.007(3) 0.009(3)
C43 0.079(6) 0.046(4) 0.040(5) 0.022(3) -0.004(4) -0.005(4)
F1 0.105(11) 0.054(5) 0.056(9) 0.026(5) -0.001(6) -0.022(5)
F2 0.083(6) 0.087(9) 0.053(9) 0.024(6) -0.011(5) 0.006(5)
F3 0.116(8) 0.072(6) 0.045(6) 0.032(4) 0.026(6) 0.002(5)
F1B 0.088(15) 0.045(6) 0.037(12) 0.025(6) 0.002(9) 0.000(6)
F2B 0.087(9) 0.065(12) 0.029(9) 0.018(7) -0.001(7) -0.001(7)
F3B 0.110(10) 0.095(15) 0.061(13) 0.026(10) 0.021(10) 0.020(10)
C44 0.037(4) 0.027(4) 0.051(5) -0.001(3) 0.009(4) 0.006(3)
F4 0.040(3) 0.042(3) 0.083(4) -0.023(3) 0.019(3) -0.011(2)
F5 0.058(3) 0.050(3) 0.101(5) -0.025(3) 0.022(3) 0.019(3)
F6 0.153(6) 0.031(3) 0.043(3) -0.007(2) -0.005(4) -0.001(3)
C45 0.021(3) 0.023(3) 0.030(4) 0.000(3) 0.007(3) 0.008(3)
C46 0.028(3) 0.025(4) 0.043(4) 0.009(3) 0.008(3) 0.007(3)
C47 0.026(4) 0.039(4) 0.060(5) 0.019(4) 0.005(4) 0.011(3)
C48 0.029(4) 0.030(4) 0.054(5) 0.015(3) 0.001(3) 0.010(3)
C49 0.026(3) 0.021(3) 0.042(4) 0.004(3) 0.004(3) 0.010(3)
C50 0.025(3) 0.019(3) 0.036(4) -0.002(3) 0.007(3) 0.008(3)
C51 0.030(4) 0.053(6) 0.082(7) 0.039(5) 0.006(4) 0.011(4)
F7 0.038(3) 0.062(4) 0.106(5) -0.006(4) -0.007(3) -0.002(3)
F8 0.030(2) 0.068(4) 0.111(5) 0.045(3) 0.013(3) 0.019(2)
F9 0.031(3) 0.086(4) 0.129(6) 0.065(4) 0.011(3) 0.007(3)
C52 0.040(4) 0.017(3) 0.045(5) 0.005(3) 0.002(3) 0.010(3)
F11 0.087(4) 0.030(3) 0.107(5) 0.032(3) 0.054(4) 0.028(3)
F10 0.154(6) 0.039(3) 0.068(4) 0.015(3) 0.058(4) 0.010(3)
F12 0.042(3) 0.057(3) 0.141(6) 0.059(4) 0.009(3) -0.003(3)
C53 0.028(3) 0.014(3) 0.032(4) 0.001(3) 0.006(3) 0.004(3)
C54 0.026(3) 0.017(3) 0.033(4) 0.001(3) 0.004(3) 0.006(3)
C55 0.028(3) 0.018(3) 0.035(4) -0.001(3) 0.009(3) -0.002(3)
C56 0.025(3) 0.028(4) 0.046(5) -0.003(3) 0.008(3) 0.008(3)
C57 0.027(3) 0.029(4) 0.036(4) 0.000(3) 0.001(3) 0.014(3)
C58 0.032(4) 0.026(3) 0.033(4) 0.000(3) 0.009(3) 0.009(3)
C59 0.028(4) 0.033(4) 0.050(5) 0.013(3) 0.016(3) 0.009(3)
F13 0.041(2) 0.053(3) 0.050(3) 0.023(2) 0.018(2) 0.020(2)
F14 0.100(4) 0.044(3) 0.047(3) 0.007(2) 0.035(3) 0.026(3)
F15 0.031(2) 0.103(4) 0.059(3) 0.023(3) 0.020(2) 0.012(3)
C60 0.033(3) 0.050(4) 0.038(4) 0.007(3) 0.000(3) 0.020(3)
F16 0.095(9) 0.063(5) 0.090(9) 0.000(5) -0.032(6) 0.046(5)
F17 0.029(4) 0.104(6) 0.029(5) 0.004(4) -0.004(3) 0.007(4)
F18 0.043(5) 0.117(8) 0.034(4) 0.017(4) 0.005(3) 0.044(5)
F16B 0.036(6) 0.087(8) 0.054(8) 0.033(6) 0.008(5) 0.030(6)
F17B 0.051(8) 0.088(9) 0.060(8) 0.027(7) 0.018(7) 0.042(7)
F18B 0.091(11) 0.070(7) 0.081(10) -0.014(6) -0.018(8) 0.021(6)
C61 0.031(3) 0.027(3) 0.028(4) 0.002(3) 0.004(3) 0.014(3)
C62 0.031(4) 0.040(4) 0.041(5) 0.000(3) 0.015(3) 0.006(3)
C63 0.041(4) 0.056(5) 0.036(5) -0.006(4) 0.014(4) 0.013(4)
C64 0.046(5) 0.042(4) 0.037(5) -0.006(3) 0.008(4) 0.018(4)
C65 0.033(4) 0.024(4) 0.034(4) -0.004(3) -0.003(3) 0.008(3)
C66 0.030(3) 0.021(3) 0.035(4) -0.002(3) 0.002(3) 0.010(3)
C67 0.060(5) 0.087(5) 0.056(5) -0.025(4) 0.034(4) -0.007(4)
F19 0.099(15) 0.098(11) 0.072(12) -0.011(9) 0.058(10) 0.022(10)
F20 0.070(9) 0.083(11) 0.064(15) -0.024(10) 0.039(8) -0.005(8)
F21 0.09(2) 0.078(14) 0.065(10) -0.020(9) 0.040(12) -0.011(13)
F19B 0.096(6) 0.070(4) 0.080(6) -0.028(4) 0.062(5) -0.029(4)
F20B 0.053(4) 0.161(9) 0.063(5) -0.019(6) 0.029(4) 0.004(5)
F21B 0.043(5) 0.063(5) 0.044(4) -0.011(3) 0.028(4) 0.002(4)
C68 0.038(4) 0.032(4) 0.061(5) -0.012(3) 0.010(3) 0.001(3)
F22 0.063(7) 0.034(5) 0.053(9) -0.010(6) 0.017(7) 0.009(5)
F23 0.051(7) 0.059(8) 0.096(9) -0.009(8) -0.008(7) 0.010(6)
F24 0.050(7) 0.048(7) 0.076(6) -0.018(4) 0.026(5) -0.020(5)
F22B 0.060(10) 0.034(6) 0.068(14) -0.014(8) 0.001(9) 0.008(7)
F23B 0.035(7) 0.052(8) 0.053(7) -0.009(6) -0.002(5) 0.003(6)
F24B 0.052(8) 0.052(9) 0.071(8) -0.030(6) 0.020(7) -0.023(5)
B2 0.020(3) 0.017(3) 0.034(4) 0.006(3) 0.003(3) 0.004(3)
C69 0.023(3) 0.020(3) 0.028(4) 0.000(3) -0.002(3) 0.009(3)
C70 0.021(3) 0.023(3) 0.046(5) 0.001(3) 0.000(3) 0.005(3)
C71 0.031(4) 0.026(4) 0.044(5) -0.005(3) 0.005(3) 0.009(3)
C72 0.035(4) 0.043(4) 0.040(5) -0.007(3) 0.004(3) 0.018(4)
C73 0.028(3) 0.029(4) 0.032(4) 0.002(3) 0.001(3) 0.009(3)
C74 0.027(3) 0.025(3) 0.030(4) -0.003(3) 0.001(3) 0.007(3)
C75 0.053(4) 0.031(4) 0.059(4) -0.015(3) 0.009(4) 0.001(3)
F25 0.079(12) 0.043(7) 0.057(5) -0.021(4) 0.016(6) 0.007(9)
F26 0.063(7) 0.026(6) 0.057(10) -0.009(7) 0.021(7) 0.012(6)
F27 0.051(7) 0.053(7) 0.060(11) -0.034(8) 0.015(8) -0.010(6)
F25B 0.086(13) 0.048(9) 0.058(6) -0.017(6) -0.010(6) -0.004(9)
F26B 0.077(9) 0.047(8) 0.075(14) -0.017(10) 0.015(9) 0.019(7)
F27B 0.049(7) 0.026(6) 0.050(8) -0.022(6) -0.003(7) -0.009(5)
C76 0.047(4) 0.035(4) 0.046(4) 0.001(3) 0.021(3) 0.006(3)
F28 0.066(6) 0.055(5) 0.051(5) -0.012(4) 0.039(4) -0.016(4)
F29 0.094(7) 0.039(4) 0.108(8) 0.024(4) 0.071(6) 0.025(4)
F30 0.038(4) 0.088(7) 0.083(6) 0.031(5) 0.014(4) -0.004(4)
F28B 0.104(14) 0.075(10) 0.092(13) 0.008(9) 0.059(11) 0.042(10)
F29B 0.053(8) 0.071(10) 0.087(9) 0.037(8) 0.030(7) 0.007(7)
F30B 0.047(8) 0.067(9) 0.071(8) -0.018(7) 0.033(6) -0.008(6)
C77 0.022(3) 0.015(3) 0.054(5) -0.004(3) 0.005(3) 0.004(3)
C78 0.024(3) 0.023(4) 0.056(5) -0.002(3) 0.012(3) 0.000(3)
C79 0.033(4) 0.030(4) 0.086(7) 0.000(4) 0.023(4) 0.013(3)
C80 0.027(4) 0.027(4) 0.101(8) -0.004(4) 0.019(5) 0.003(3)
C81 0.019(3) 0.023(4) 0.091(7) -0.002(4) -0.005(4) 0.002(3)
C82 0.021(3) 0.018(3) 0.065(5) 0.000(3) 0.000(3) 0.003(3)
C84 0.030(4) 0.046(4) 0.085(6) -0.016(3) -0.012(4) 0.009(3)
F31 0.052(9) 0.089(8) 0.090(9) 0.004(7) -0.015(6) 0.010(6)
F32 0.069(8) 0.067(6) 0.085(9) -0.033(5) -0.026(5) 0.028(6)
F33 0.030(4) 0.111(11) 0.108(9) -0.017(9) -0.010(5) 0.014(6)
F31B 0.053(14) 0.057(7) 0.066(9) -0.017(6) -0.010(9) 0.033(8)
F32B 0.033(7) 0.067(10) 0.091(10) -0.032(7) -0.016(6) 0.015(8)
F33B 0.034(7) 0.067(10) 0.108(14) -0.010(10) -0.013(7) -0.001(7)
C83 0.054(4) 0.052(4) 0.100(6) -0.009(4) 0.046(4) 0.003(3)
F34 0.110(9) 0.058(5) 0.112(10) 0.006(5) 0.072(7) 0.028(6)
F35 0.063(5) 0.055(5) 0.074(7) 0.013(4) 0.035(5) 0.006(4)
F36 0.060(5) 0.148(10) 0.072(6) -0.015(6) 0.035(4) 0.017(6)
F34B 0.091(12) 0.049(6) 0.116(15) -0.012(7) 0.049(11) 0.006(7)
F35B 0.061(7) 0.115(15) 0.18(2) -0.013(12) 0.065(7) 0.001(7)
F36B 0.098(11) 0.064(9) 0.129(11) 0.018(8) 0.087(8) 0.020(8)
C85 0.022(3) 0.024(3) 0.029(4) -0.002(3) 0.003(3) 0.006(3)
C86 0.029(4) 0.025(4) 0.046(5) 0.003(3) 0.009(3) 0.004(3)
C87 0.032(4) 0.026(4) 0.056(5) 0.014(3) 0.001(4) 0.004(3)
C88 0.036(4) 0.032(4) 0.054(5) 0.013(4) -0.007(4) 0.007(3)
C89 0.028(3) 0.025(4) 0.042(4) 0.004(3) 0.003(3) 0.009(3)
C90 0.028(3) 0.017(3) 0.036(4) 0.002(3) 0.008(3) 0.007(3)
C91 0.053(6) 0.043(5) 0.073(7) 0.024(5) -0.006(5) 0.013(4)
F37 0.061(3) 0.037(3) 0.138(6) 0.041(3) -0.014(4) 0.002(3)
F38 0.090(5) 0.094(5) 0.087(5) 0.038(4) 0.031(4) -0.015(4)
F39 0.043(3) 0.032(3) 0.114(5) 0.027(3) -0.006(3) -0.011(2)
C92 0.028(3) 0.037(3) 0.049(4) 0.009(3) -0.007(3) 0.005(3)
F40 0.024(8) 0.044(8) 0.060(12) 0.017(8) 0.007(9) 0.009(7)
F41 0.031(7) 0.049(7) 0.061(12) 0.014(7) -0.007(8) 0.015(6)
F42 0.031(9) 0.060(11) 0.053(6) -0.003(6) -0.001(6) -0.013(8)
F40B 0.036(8) 0.039(5) 0.090(11) 0.013(5) -0.013(6) -0.004(4)
F41B 0.034(4) 0.067(6) 0.076(8) -0.002(5) 0.004(6) 0.011(4)
F42B 0.049(6) 0.056(7) 0.057(4) 0.011(4) -0.007(3) 0.005(5)
C93 0.015(3) 0.020(3) 0.038(4) 0.004(3) 0.005(3) 0.003(2)
C94 0.030(4) 0.019(3) 0.046(5) 0.002(3) 0.013(3) 0.006(3)
C95 0.024(3) 0.027(4) 0.043(4) -0.001(3) 0.006(3) 0.009(3)
C96 0.023(3) 0.019(3) 0.064(5) 0.003(3) 0.012(3) 0.008(3)
C97 0.024(3) 0.024(3) 0.044(5) 0.007(3) 0.003(3) 0.012(3)
C98 0.022(3) 0.024(3) 0.039(4) -0.001(3) 0.004(3) 0.008(3)
C99 0.044(5) 0.033(4) 0.059(6) -0.011(4) 0.011(4) 0.008(4)
F43 0.075(4) 0.030(3) 0.075(4) -0.020(2) 0.019(3) -0.001(2)
F44 0.080(4) 0.050(3) 0.059(3) -0.010(2) 0.033(3) 0.004(3)
F45 0.091(4) 0.075(4) 0.066(4) -0.036(3) -0.028(3) 0.051(4)
C100 0.054(4) 0.036(3) 0.053(4) 0.014(3) 0.013(3) 0.025(3)
F46 0.071(11) 0.036(5) 0.067(11) 0.016(5) 0.011(9) 0.026(6)
F47 0.104(10) 0.056(8) 0.065(8) 0.024(6) 0.039(8) 0.049(8)
F48 0.058(6) 0.076(8) 0.068(9) 0.034(6) 0.003(5) 0.029(5)
F46B 0.072(11) 0.036(5) 0.060(9) 0.018(4) 0.014(9) 0.033(6)
F47B 0.069(6) 0.090(10) 0.080(9) 0.049(7) 0.041(6) 0.043(6)
F48B 0.087(7) 0.040(5) 0.055(6) 0.016(4) 0.011(5) 0.020(5)
C101 0.075(7) 0.043(5) 0.036(5) -0.012(4) 0.009(5) -0.011(5)
C102 0.056(6) 0.057(6) 0.062(7) 0.013(5) 0.012(5) -0.001(5)
C103 0.055(6) 0.045(6) 0.085(8) 0.023(5) -0.005(6) -0.010(5)
C104 0.055(6) 0.068(7) 0.059(6) -0.013(5) 0.011(5) 0.015(5)
C105 0.054(5) 0.062(6) 0.050(6) 0.001(5) 0.014(5) 0.008(5)
C106 0.047(5) 0.070(7) 0.047(6) -0.007(5) 0.001(4) 0.017(5)
C107 0.071(8) 0.061(7) 0.118(12) 0.025(7) 0.016(8) 0.015(6)
C108 0.058(6) 0.049(6) 0.119(10) 0.026(6) 0.012(7) 0.015(5)
C109 0.060(7) 0.082(9) 0.121(12) 0.043(8) 0.012(7) 0.019(6)

loop_
_atom_type_symbol
_atom_type_description
_atom_type_scat_dispersion_real
_atom_type_scat_dispersion_imag
_atom_type_scat_source
C C 0.0033 0.0016 'International Tables Vol C Tables 4.2.6.8 and 6.1.1.4'
H H 0.0000 0.0000 'International Tables Vol C Tables 4.2.6.8 and 6.1.1.4'
B B 0.0013 0.0007 'International Tables Vol C Tables 4.2.6.8 and 6.1.1.4'
F F 0.0171 0.0103 'International Tables Vol C Tables 4.2.6.8 and 6.1.1.4'
Ir Ir -1.4442 7.9887 'International Tables Vol C Tables 4.2.6.8 and 6.1.1.4'
N N 0.0061 0.0033 'International Tables Vol C Tables 4.2.6.8 and 6.1.1.4'
O O 0.0106 0.0060 'International Tables Vol C Tables 4.2.6.8 and 6.1.1.4'

loop_
_geom_angle_atom_site_label_1
_geom_angle_atom_site_label_2
_geom_angle_atom_site_label_3
_geom_angle
_geom_angle_site_symmetry_1
_geom_angle_site_symmetry_3
C1 Ir1 C2 90.8(3) . .
C1 Ir1 Ir4 166.0(2) . .
C2 Ir1 Ir4 100.07(19) . .
C1 Ir1 Ir3 108.5(2) . .
C2 Ir1 Ir3 112.61(18) . .
Ir4 Ir1 Ir3 59.117(9) . .
C1 Ir1 Ir2 110.3(2) . .
C2 Ir1 Ir2 158.69(19) . .
Ir4 Ir1 Ir2 58.624(10) . .
Ir3 Ir1 Ir2 58.853(10) . .
C12 Ir2 C7 88.7(3) . .
C12 Ir2 Ir4 167.7(2) . .
C7 Ir2 Ir4 102.96(19) . .
C12 Ir2 Ir3 107.8(2) . .
C7 Ir2 Ir3 159.71(19) . .
Ir4 Ir2 Ir3 60.019(11) . .
C12 Ir2 Ir1 114.3(2) . .
C7 Ir2 Ir1 102.6(2) . .
Ir4 Ir2 Ir1 59.868(11) . .
Ir3 Ir2 Ir1 60.272(10) . .
C17 Ir3 C22 87.9(3) . .
C17 Ir3 Ir4 161.44(17) . .
C22 Ir3 Ir4 107.53(19) . .
C17 Ir3 Ir2 105.90(18) . .
C22 Ir3 Ir2 110.63(18) . .
Ir4 Ir3 Ir2 59.569(11) . .
C17 Ir3 Ir1 103.76(17) . .
C22 Ir3 Ir1 166.91(19) . .
Ir4 Ir3 Ir1 59.930(9) . .
Ir2 Ir3 Ir1 60.876(10) . .
C27 Ir4 C32 88.6(3) . .
C27 Ir4 Ir2 161.3(2) . .
C32 Ir4 Ir2 107.61(19) . .
C27 Ir4 Ir3 102.87(19) . .
C32 Ir4 Ir3 167.88(19) . .
Ir2 Ir4 Ir3 60.412(11) . .
C27 Ir4 Ir1 104.0(2) . .
C32 Ir4 Ir1 112.9(2) . .
Ir2 Ir4 Ir1 61.508(10) . .
Ir3 Ir4 Ir1 60.953(10) . .
O1 C1 Ir1 175.4(7) . .
C2 N1 C4 111.0(6) . .
C2 N1 C3 127.9(5) . .
C4 N1 C3 120.6(6) . .
C2 N2 C5 111.1(6) . .
C2 N2 C6 126.9(6) . .
C5 N2 C6 121.8(6) . .
C7 N3 C9 110.7(8) . .
C7 N3 C8 126.2(6) . .
C9 N3 C8 123.0(8) . .
C7 N4 C10 110.3(8) . .
C7 N4 C11 127.1(7) . .
C10 N4 C11 122.6(7) . .
C12 N5 C14 111.0(7) . .
C12 N5 C13 126.4(6) . .
C14 N5 C13 122.4(7) . .
C12 N6 C15 110.8(7) . .
C12 N6 C16 126.5(6) . .
C15 N6 C16 122.6(7) . .
C17 N7 C19 111.2(6) . .
C17 N7 C18 127.4(6) . .
C19 N7 C18 121.4(6) . .
C17 N8 C20 110.9(6) . .
C17 N8 C21 125.0(6) . .
C20 N8 C21 123.8(7) . .
C22 N9 C24 111.4(6) . .
C22 N9 C23 127.6(5) . .
C24 N9 C23 121.0(6) . .
C22 N10 C25 111.3(6) . .
C22 N10 C26 127.7(5) . .
C25 N10 C26 121.0(6) . .
C27 N11 C29 111.4(5) . .
C27 N11 C28 126.4(5) . .
C29 N11 C28 122.2(5) . .
C27 N12 C30 112.1(5) . .
C27 N12 C31 125.7(6) . .
C30 N12 C31 122.2(6) . .
C34 N13 C32 111.4(7) . .
C34 N13 C33 122.9(7) . .
C32 N13 C33 125.7(6) . .
C35 N14 C32 111.1(7) . .
C35 N14 C36 121.7(6) . .
C32 N14 C36 126.8(6) . .
N1 C2 N2 104.1(6) . .
N1 C2 Ir1 131.1(5) . .
N2 C2 Ir1 124.5(5) . .
N1 C3 H3A 109.5 . .
N1 C3 H3B 109.5 . .
H3A C3 H3B 109.5 . .
N1 C3 H3C 109.5 . .
H3A C3 H3C 109.5 . .
H3B C3 H3C 109.5 . .
C5 C4 N1 106.7(7) . .
C5 C4 H4 126.7 . .
N1 C4 H4 126.7 . .
C4 C5 N2 107.0(6) . .
C4 C5 H5 126.5 . .
N2 C5 H5 126.5 . .
N2 C6 H6A 109.5 . .
N2 C6 H6B 109.5 . .
H6A C6 H6B 109.5 . .
N2 C6 H6C 109.5 . .
H6A C6 H6C 109.5 . .
H6B C6 H6C 109.5 . .
N3 C7 N4 104.6(6) . .
N3 C7 Ir2 128.4(5) . .
N4 C7 Ir2 127.0(6) . .
N3 C8 H8A 109.5 . .
N3 C8 H8B 109.5 . .
H8A C8 H8B 109.5 . .
N3 C8 H8C 109.5 . .
H8A C8 H8C 109.5 . .
H8B C8 H8C 109.5 . .
C10 C9 N3 107.9(9) . .
C10 C9 H9 126.0 . .
N3 C9 H9 126.0 . .
C9 C10 N4 106.4(8) . .
C9 C10 H10 126.8 . .
N4 C10 H10 126.8 . .
N4 C11 H11A 109.5 . .
N4 C11 H11B 109.5 . .
H11A C11 H11B 109.5 . .
N4 C11 H11C 109.5 . .
H11A C11 H11C 109.5 . .
H11B C11 H11C 109.5 . .
N6 C12 N5 103.1(6) . .
N6 C12 Ir2 131.0(5) . .
N5 C12 Ir2 125.9(6) . .
N5 C13 H13A 109.5 . .
N5 C13 H13B 109.5 . .
H13A C13 H13B 109.5 . .
N5 C13 H13C 109.5 . .
H13A C13 H13C 109.5 . .
H13B C13 H13C 109.5 . .
C15 C14 N5 107.5(7) . .
C15 C14 H14 126.2 . .
N5 C14 H14 126.2 . .
C14 C15 N6 107.5(8) . .
C14 C15 H15 126.2 . .
N6 C15 H15 126.2 . .
N6 C16 H16A 109.5 . .
N6 C16 H16B 109.5 . .
H16A C16 H16B 109.5 . .
N6 C16 H16C 109.5 . .
H16A C16 H16C 109.5 . .
H16B C16 H16C 109.5 . .
N8 C17 N7 103.8(6) . .
N8 C17 Ir3 128.8(5) . .
N7 C17 Ir3 127.4(5) . .
N7 C18 H18A 109.5 . .
N7 C18 H18B 109.5 . .
H18A C18 H18B 109.5 . .
N7 C18 H18C 109.5 . .
H18A C18 H18C 109.5 . .
H18B C18 H18C 109.5 . .
C20 C19 N7 106.9(7) . .
C20 C19 H19 126.6 . .
N7 C19 H19 126.6 . .
C19 C20 N8 107.2(7) . .
C19 C20 H20 126.4 . .
N8 C20 H20 126.4 . .
N8 C21 H21A 109.5 . .
N8 C21 H21B 109.5 . .
H21A C21 H21B 109.5 . .
N8 C21 H21C 109.5 . .
H21A C21 H21C 109.5 . .
H21B C21 H21C 109.5 . .
N10 C22 N9 103.6(5) . .
N10 C22 Ir3 126.3(5) . .
N9 C22 Ir3 130.0(5) . .
N9 C23 H23A 109.5 . .
N9 C23 H23B 109.5 . .
H23A C23 H23B 109.5 . .
N9 C23 H23C 109.5 . .
H23A C23 H23C 109.5 . .
H23B C23 H23C 109.5 . .
C25 C24 N9 106.6(6) . .
C25 C24 H24 126.7 . .
N9 C24 H24 126.7 . .
C24 C25 N10 107.1(6) . .
C24 C25 H25 126.5 . .
N10 C25 H25 126.5 . .
N10 C26 H26A 109.5 . .
N10 C26 H26B 109.5 . .
H26A C26 H26B 109.5 . .
N10 C26 H26C 109.5 . .
H26A C26 H26C 109.5 . .
H26B C26 H26C 109.5 . .
N12 C27 N11 102.7(5) . .
N12 C27 Ir4 129.3(5) . .
N11 C27 Ir4 127.8(4) . .
N11 C28 H28A 109.5 . .
N11 C28 H28B 109.5 . .
H28A C28 H28B 109.5 . .
N11 C28 H28C 109.5 . .
H28A C28 H28C 109.5 . .
H28B C28 H28C 109.5 . .
C30 C29 N11 106.8(6) . .
C30 C29 H29 126.6 . .
N11 C29 H29 126.6 . .
C29 C30 N12 106.9(6) . .
C29 C30 H30 126.5 . .
N12 C30 H30 126.5 . .
N12 C31 H31A 109.5 . .
N12 C31 H31B 109.5 . .
H31A C31 H31B 109.5 . .
N12 C31 H31C 109.5 . .
H31A C31 H31C 109.5 . .
H31B C31 H31C 109.5 . .
N14 C32 N13 102.5(6) . .
N14 C32 Ir4 131.4(5) . .
N13 C32 Ir4 126.1(5) . .
N13 C33 H33A 109.5 . .
N13 C33 H33B 109.5 . .
H33A C33 H33B 109.5 . .
N13 C33 H33C 109.5 . .
H33A C33 H33C 109.5 . .
H33B C33 H33C 109.5 . .
C35 C34 N13 107.7(8) . .
C35 C34 H34 126.2 . .
N13 C34 H34 126.2 . .
C34 C35 N14 107.3(7) . .
C34 C35 H35 126.3 . .
N14 C35 H35 126.3 . .
N14 C36 H36A 109.5 . .
N14 C36 H36B 109.5 . .
H36A C36 H36B 109.5 . .
N14 C36 H36C 109.5 . .
H36A C36 H36C 109.5 . .
H36B C36 H36C 109.5 . .
C61 B1 C53 111.0(5) . .
C61 B1 C45 103.2(5) . .
C53 B1 C45 113.7(6) . .
C61 B1 C37 112.5(6) . .
C53 B1 C37 104.7(5) . .
C45 B1 C37 112.1(5) . .
C38 C37 C42 115.5(6) . .
C38 C37 B1 123.2(6) . .
C42 C37 B1 120.9(6) . .
C39 C38 C37 122.6(7) . .
C39 C38 H38 118.7 . .
C37 C38 H38 118.7 . .
C40 C39 C38 121.3(7) . .
C40 C39 C43 119.8(7) . .
C38 C39 C43 118.9(8) . .
C39 C40 C41 118.1(6) . .
C39 C40 H40 121.0 . .
C41 C40 H40 121.0 . .
C40 C41 C42 120.5(7) . .
C40 C41 C44 118.1(6) . .
C42 C41 C44 121.4(7) . .
C41 C42 C37 122.0(7) . .
C41 C42 H42 119.0 . .
C37 C42 H42 119.0 . .
F1 C43 F3 105.3(11) . .
F2B C43 F1B 108(3) . .
F1 C43 F2 107.5(14) . .
F3 C43 F2 103.4(11) . .
F2B C43 F3B 110.4(19) . .
F1B C43 F3B 103.2(18) . .
F2B C43 C39 121.3(18) . .
F1 C43 C39 117.4(12) . .
F3 C43 C39 114.4(9) . .
F1B C43 C39 105.5(16) . .
F2 C43 C39 107.7(11) . .
F3B C43 C39 107.3(12) . .
F6 C44 F4 110.5(7) . .
F6 C44 F5 105.5(7) . .
F4 C44 F5 102.5(6) . .
F6 C44 C41 114.0(6) . .
F4 C44 C41 112.4(7) . .
F5 C44 C41 111.1(6) . .
C46 C45 C50 115.5(6) . .
C46 C45 B1 122.3(6) . .
C50 C45 B1 121.9(6) . .
C45 C46 C47 122.4(7) . .
C45 C46 H46 118.8 . .
C47 C46 H46 118.8 . .
C48 C47 C46 120.9(7) . .
C48 C47 C51 120.3(7) . .
C46 C47 C51 118.7(7) . .
C47 C48 C49 117.7(6) . .
C47 C48 H48 121.1 . .
C49 C48 H48 121.1 . .
C50 C49 C48 120.8(6) . .
C50 C49 C52 121.0(6) . .
C48 C49 C52 118.2(6) . .
C49 C50 C45 122.6(6) . .
C49 C50 H50 118.7 . .
C45 C50 H50 118.7 . .
F7 C51 F9 105.4(8) . .
F7 C51 F8 105.8(8) . .
F9 C51 F8 107.3(8) . .
F7 C51 C47 110.9(8) . .
F9 C51 C47 113.5(7) . .
F8 C51 C47 113.4(7) . .
F12 C52 F10 105.7(8) . .
F12 C52 F11 107.0(6) . .
F10 C52 F11 104.1(6) . .
F12 C52 C49 114.4(6) . .
F10 C52 C49 113.1(6) . .
F11 C52 C49 111.7(6) . .
C54 C53 C58 115.4(6) . .
C54 C53 B1 125.8(6) . .
C58 C53 B1 118.7(6) . .
C53 C54 C55 122.6(6) . .
C53 C54 H54 118.7 . .
C55 C54 H54 118.7 . .
C56 C55 C54 121.0(7) . .
C56 C55 C59 118.2(6) . .
C54 C55 C59 120.8(6) . .
C55 C56 C57 117.7(6) . .
C55 C56 H56 121.1 . .
C57 C56 H56 121.1 . .
C58 C57 C56 120.5(6) . .
C58 C57 C60 120.7(7) . .
C56 C57 C60 118.8(6) . .
C57 C58 C53 122.8(7) . .
C57 C58 H58 118.6 . .
C53 C58 H58 118.6 . .
F14 C59 F15 106.6(6) . .
F14 C59 F13 105.8(6) . .
F15 C59 F13 105.8(6) . .
F14 C59 C55 112.7(6) . .
F15 C59 C55 112.6(6) . .
F13 C59 C55 112.7(6) . .
F16 C60 F18 108.2(10) . .
F18B C60 F16B 112.4(15) . .
F18B C60 F17B 111.6(15) . .
F16B C60 F17B 99.1(11) . .
F16 C60 F17 107.2(10) . .
F18 C60 F17 99.4(8) . .
F18B C60 C57 112.4(11) . .
F16 C60 C57 114.6(8) . .
F18 C60 C57 113.8(7) . .
F16B C60 C57 109.9(8) . .
F17B C60 C57 110.7(9) . .
F17 C60 C57 112.5(7) . .
C62 C61 C66 116.0(6) . .
C62 C61 B1 121.7(6) . .
C66 C61 B1 122.1(6) . .
C61 C62 C63 122.0(7) . .
C61 C62 H62 119.0 . .
C63 C62 H62 119.0 . .
C64 C63 C62 120.8(7) . .
C64 C63 C67 121.7(7) . .
C62 C63 C67 117.4(8) . .
C63 C64 C65 118.3(7) . .
C63 C64 H64 120.8 . .
C65 C64 H64 120.8 . .
C64 C65 C66 121.5(7) . .
C64 C65 C68 119.2(7) . .
C66 C65 C68 119.3(7) . .
C65 C66 C61 121.2(7) . .
C65 C66 H66 119.4 . .
C61 C66 H66 119.4 . .
F19B C67 F21B 103.9(11) . .
F19B C67 F20B 104.7(10) . .
F21B C67 F20B 105.9(10) . .
F20 C67 F21 139(2) . .
F20 C67 C63 124.0(15) . .
F19B C67 C63 114.9(9) . .
F21B C67 C63 115.1(9) . .
F20B C67 C63 111.4(9) . .
F21 C67 C63 97(2) . .
F20 C67 F19 89(2) . .
F21 C67 F19 83(3) . .
C63 C67 F19 95.9(11) . .
F23 C68 F24 110.3(12) . .
F22B C68 F24B 111.3(16) . .
F23 C68 F22 106.1(16) . .
F24 C68 F22 102.9(12) . .
F22B C68 F23B 102.4(18) . .
F24B C68 F23B 98.7(12) . .
F23 C68 C65 114.0(13) . .
F22B C68 C65 116.1(17) . .
F24 C68 C65 112.2(9) . .
F24B C68 C65 116.3(9) . .
F22 C68 C65 110.6(13) . .
F23B C68 C65 109.6(12) . .
C93 B2 C77 104.5(5) . .
C93 B2 C69 111.9(5) . .
C77 B2 C69 113.6(6) . .
C93 B2 C85 112.4(5) . .
C77 B2 C85 111.4(6) . .
C69 B2 C85 103.4(5) . .
C74 C69 C70 115.8(6) . .
C74 C69 B2 122.6(6) . .
C70 C69 B2 121.5(6) . .
C71 C70 C69 122.1(7) . .
C71 C70 H70 119.0 . .
C69 C70 H70 119.0 . .
C72 C71 C70 120.8(7) . .
C72 C71 C75 117.2(7) . .
C70 C71 C75 122.0(7) . .
C71 C72 C73 118.1(7) . .
C71 C72 H72 120.9 . .
C73 C72 H72 120.9 . .
C74 C73 C72 120.5(7) . .
C74 C73 C76 120.8(6) . .
C72 C73 C76 118.7(7) . .
C69 C74 C73 122.7(6) . .
C69 C74 H74 118.6 . .
C73 C74 H74 118.6 . .
F26B C75 F25B 105.6(16) . .
F27 C75 F25 106.5(15) . .
F26B C75 F27B 105(2) . .
F25B C75 F27B 108.0(15) . .
F27 C75 F26 107.9(19) . .
F25 C75 F26 102.0(14) . .
F27 C75 C71 118.1(13) . .
F26B C75 C71 117.0(16) . .
F25B C75 C71 111.6(14) . .
F25 C75 C71 113.3(14) . .
F27B C75 C71 109.0(11) . .
F26 C75 C71 107.7(13) . .
F30B C76 F28B 109.7(16) . .
F29 C76 F28 108.6(9) . .
F29 C76 F30 99.5(9) . .
F28 C76 F30 102.4(9) . .
F30B C76 F29B 103.5(15) . .
F28B C76 F29B 108.9(15) . .
F30B C76 C73 115.0(10) . .
F28B C76 C73 112.8(14) . .
F29 C76 C73 115.2(7) . .
F28 C76 C73 116.9(8) . .
F30 C76 C73 112.2(7) . .
F29B C76 C73 106.4(9) . .
C82 C77 C78 116.0(6) . .
C82 C77 B2 124.6(7) . .
C78 C77 B2 119.2(6) . .
C79 C78 C77 121.3(7) . .
C79 C78 H78 119.3 . .
C77 C78 H78 119.3 . .
C80 C79 C78 121.1(8) . .
C80 C79 C83 119.4(8) . .
C78 C79 C83 119.5(8) . .
C79 C80 C81 118.7(7) . .
C79 C80 H80 120.7 . .
C81 C80 H80 120.7 . .
C80 C81 C82 121.4(8) . .
C80 C81 C84 120.1(8) . .
C82 C81 C84 118.5(9) . .
C77 C82 C81 121.5(8) . .
C77 C82 H82 119.2 . .
C81 C82 H82 119.2 . .
F32 C84 F31 111.9(15) . .
F33B C84 F31B 104.6(19) . .
F32 C84 F33 106.7(11) . .
F31 C84 F33 105.0(13) . .
F33B C84 F32B 106.1(15) . .
F31B C84 F32B 93.9(17) . .
F32 C84 C81 111.7(9) . .
F31 C84 C81 111.3(13) . .
F33B C84 C81 118.8(17) . .
F31B C84 C81 113.1(15) . .
F33 C84 C81 109.9(11) . .
F32B C84 C81 116.9(10) . .
F35 C83 F34 103.9(10) . .
F34B C83 F35B 114.7(17) . .
F34B C83 F36B 107.4(17) . .
F35B C83 F36B 107.6(17) . .
F35 C83 F36 102.2(11) . .
F34 C83 F36 103.1(11) . .
F35 C83 C79 118.2(10) . .
F34B C83 C79 113.9(13) . .
F34 C83 C79 112.2(10) . .
F35B C83 C79 105.6(16) . .
F36B C83 C79 107.3(11) . .
F36 C83 C79 115.4(8) . .
C86 C85 C90 115.8(6) . .
C86 C85 B2 122.5(6) . .
C90 C85 B2 121.5(6) . .
C87 C86 C85 121.8(7) . .
C87 C86 H86 119.1 . .
C85 C86 H86 119.1 . .
C88 C87 C86 121.5(7) . .
C88 C87 C91 119.1(7) . .
C86 C87 C91 119.2(7) . .
C87 C88 C89 117.9(7) . .
C87 C88 H88 121.0 . .
C89 C88 H88 121.0 . .
C90 C89 C88 120.7(6) . .
C90 C89 C92 120.6(6) . .
C88 C89 C92 118.7(6) . .
C89 C90 C85 122.3(6) . .
C89 C90 H90 118.9 . .
C85 C90 H90 118.9 . .
F39 C91 F38 106.5(9) . .
F39 C91 F37 108.0(8) . .
F38 C91 F37 108.0(8) . .
F39 C91 C87 113.4(8) . .
F38 C91 C87 111.3(8) . .
F37 C91 C87 109.4(8) . .
F40 C92 F41 110.2(19) . .
F40 C92 F42 103.7(17) . .
F41 C92 F42 104.1(14) . .
F40B C92 F42B 107.1(12) . .
F40B C92 F41B 106.6(12) . .
F42B C92 F41B 105.5(9) . .
F40 C92 C89 114(2) . .
F41 C92 C89 114.1(13) . .
F40B C92 C89 113.6(12) . .
F42 C92 C89 109.9(12) . .
F42B C92 C89 111.9(9) . .
F41B C92 C89 111.6(9) . .
C94 C93 C98 114.4(6) . .
C94 C93 B2 124.9(6) . .
C98 C93 B2 120.6(6) . .
C93 C94 C95 123.0(7) . .
C93 C94 H94 118.5 . .
C95 C94 H94 118.5 . .
C96 C95 C94 120.7(7) . .
C96 C95 C99 120.6(7) . .
C94 C95 C99 118.7(7) . .
C95 C96 C97 118.7(6) . .
C95 C96 H96 120.6 . .
C97 C96 H96 120.6 . .
C96 C97 C98 119.9(6) . .
C96 C97 C100 120.8(6) . .
C98 C97 C100 119.3(7) . .
C97 C98 C93 123.3(7) . .
C97 C98 H98 118.4 . .
C93 C98 H98 118.4 . .
F45 C99 F43 106.7(7) . .
F45 C99 F44 107.1(8) . .
F43 C99 F44 105.9(6) . .
F45 C99 C95 112.3(6) . .
F43 C99 C95 112.9(7) . .
F44 C99 C95 111.5(7) . .
F47 C100 F46 114.9(18) . .
F48B C100 F46B 106.1(11) . .
F48B C100 F47B 100.3(10) . .
F46B C100 F47B 102.2(14) . .
F47 C100 F48 103.5(12) . .
F46 C100 F48 106.7(11) . .
F47 C100 C97 114.6(9) . .
F46 C100 C97 111.3(16) . .
F48B C100 C97 118.4(8) . .
F46B C100 C97 117.8(14) . .
F47B C100 C97 109.5(8) . .
F48 C100 C97 104.7(8) . .
C106 C101 C102 122.9(10) . .
C106 C101 H101 118.6 . .
C102 C101 H101 118.6 . .
C101 C102 C103 119.4(9) . .
C101 C102 H102 120.3 . .
C103 C102 H102 120.3 . .
C104 C103 C102 116.4(10) . .
C104 C103 H103 121.8 . .
C102 C103 H103 121.8 . .
C103 C104 C105 122.6(10) . .
C103 C104 H104 118.7 . .
C105 C104 H104 118.7 . .
C106 C105 C104 119.2(9) . .
C106 C105 H105 120.4 . .
C104 C105 H105 120.4 . .
C101 C106 C105 119.4(10) . .
C101 C106 H106 120.3 . .
C105 C106 H106 120.3 . .
C108 C107 C109 122.3(12) . 2_676
C108 C107 H107 118.9 . .
C109 C107 H107 118.9 2_676 .
C109 C108 C107 119.1(13) . .
C109 C108 H108 120.4 . .
C107 C108 H108 120.4 . .
C108 C109 C107 118.6(12) . 2_676
C108 C109 H109 120.7 . .
C107 C109 H109 120.7 2_676 .

loop_
_geom_bond_atom_site_label_1
_geom_bond_atom_site_label_2
_geom_bond_distance
_geom_bond_site_symmetry_2
Ir1 C1 1.845(8) .
Ir1 C2 2.077(7) .
Ir1 Ir4 3.0398(4) .
Ir1 Ir3 3.0707(4) .
Ir1 Ir2 3.0890(5) .
Ir2 C12 2.021(7) .
Ir2 C7 2.047(7) .
Ir2 Ir4 3.0008(4) .
Ir2 Ir3 3.0263(5) .
Ir3 C17 2.026(7) .
Ir3 C22 2.034(6) .
Ir3 Ir4 3.0145(4) .
Ir4 C27 2.009(6) .
Ir4 C32 2.016(7) .
C1 O1 1.151(9) .
N1 C2 1.351(8) .
N1 C4 1.391(9) .
N1 C3 1.467(8) .
N2 C2 1.365(8) .
N2 C5 1.376(9) .
N2 C6 1.472(9) .
N3 C7 1.346(10) .
N3 C9 1.378(10) .
N3 C8 1.450(11) .
N4 C7 1.357(9) .
N4 C10 1.397(12) .
N4 C11 1.436(11) .
N5 C12 1.368(9) .
N5 C14 1.375(10) .
N5 C13 1.456(10) .
N6 C12 1.360(10) .
N6 C15 1.386(9) .
N6 C16 1.442(10) .
N7 C17 1.365(8) .
N7 C19 1.379(9) .
N7 C18 1.458(9) .
N8 C17 1.361(9) .
N8 C20 1.385(9) .
N8 C21 1.452(9) .
N9 C22 1.361(8) .
N9 C24 1.388(8) .
N9 C23 1.458(9) .
N10 C22 1.359(8) .
N10 C25 1.384(8) .
N10 C26 1.451(9) .
N11 C27 1.371(8) .
N11 C29 1.389(8) .
N11 C28 1.465(8) .
N12 C27 1.365(8) .
N12 C30 1.380(8) .
N12 C31 1.462(8) .
N13 C34 1.370(10) .
N13 C32 1.390(9) .
N13 C33 1.451(9) .
N14 C35 1.384(10) .
N14 C32 1.387(9) .
N14 C36 1.457(10) .
C3 H3A 0.9800 .
C3 H3B 0.9800 .
C3 H3C 0.9800 .
C4 C5 1.340(11) .
C4 H4 0.9500 .
C5 H5 0.9500 .
C6 H6A 0.9800 .
C6 H6B 0.9800 .
C6 H6C 0.9800 .
C8 H8A 0.9800 .
C8 H8B 0.9800 .
C8 H8C 0.9800 .
C9 C10 1.320(15) .
C9 H9 0.9500 .
C10 H10 0.9500 .
C11 H11A 0.9800 .
C11 H11B 0.9800 .
C11 H11C 0.9800 .
C13 H13A 0.9800 .
C13 H13B 0.9800 .
C13 H13C 0.9800 .
C14 C15 1.305(13) .
C14 H14 0.9500 .
C15 H15 0.9500 .
C16 H16A 0.9800 .
C16 H16B 0.9800 .
C16 H16C 0.9800 .
C18 H18A 0.9800 .
C18 H18B 0.9800 .
C18 H18C 0.9800 .
C19 C20 1.335(11) .
C19 H19 0.9500 .
C20 H20 0.9500 .
C21 H21A 0.9800 .
C21 H21B 0.9800 .
C21 H21C 0.9800 .
C23 H23A 0.9800 .
C23 H23B 0.9800 .
C23 H23C 0.9800 .
C24 C25 1.335(10) .
C24 H24 0.9500 .
C25 H25 0.9500 .
C26 H26A 0.9800 .
C26 H26B 0.9800 .
C26 H26C 0.9800 .
C28 H28A 0.9800 .
C28 H28B 0.9800 .
C28 H28C 0.9800 .
C29 C30 1.334(9) .
C29 H29 0.9500 .
C30 H30 0.9500 .
C31 H31A 0.9800 .
C31 H31B 0.9800 .
C31 H31C 0.9800 .
C33 H33A 0.9800 .
C33 H33B 0.9800 .
C33 H33C 0.9800 .
C34 C35 1.337(13) .
C34 H34 0.9500 .
C35 H35 0.9500 .
C36 H36A 0.9800 .
C36 H36B 0.9800 .
C36 H36C 0.9800 .
B1 C61 1.635(10) .
B1 C53 1.636(10) .
B1 C45 1.639(9) .
B1 C37 1.646(9) .
C37 C38 1.383(10) .
C37 C42 1.412(9) .
C38 C39 1.381(10) .
C38 H38 0.9500 .
C39 C40 1.373(11) .
C39 C43 1.507(12) .
C40 C41 1.386(10) .
C40 H40 0.9500 .
C41 C42 1.388(9) .
C41 C44 1.508(10) .
C42 H42 0.9500 .
C43 F2B 1.20(3) .
C43 F1 1.315(18) .
C43 F3 1.328(15) .
C43 F1B 1.40(3) .
C43 F2 1.397(17) .
C43 F3B 1.41(3) .
C44 F6 1.290(9) .
C44 F4 1.319(9) .
C44 F5 1.345(9) .
C45 C46 1.389(9) .
C45 C50 1.401(9) .
C46 C47 1.394(9) .
C46 H46 0.9500 .
C47 C48 1.382(10) .
C47 C51 1.500(11) .
C48 C49 1.389(9) .
C48 H48 0.9500 .
C49 C50 1.383(9) .
C49 C52 1.501(10) .
C50 H50 0.9500 .
C51 F7 1.330(12) .
C51 F9 1.333(10) .
C51 F8 1.335(9) .
C52 F12 1.305(9) .
C52 F10 1.314(9) .
C52 F11 1.327(8) .
C53 C54 1.392(9) .
C53 C58 1.409(9) .
C54 C55 1.392(9) .
C54 H54 0.9500 .
C55 C56 1.386(10) .
C55 C59 1.503(10) .
C56 C57 1.402(10) .
C56 H56 0.9500 .
C57 C58 1.378(9) .
C57 C60 1.494(9) .
C58 H58 0.9500 .
C59 F14 1.327(9) .
C59 F15 1.335(8) .
C59 F13 1.341(8) .
C60 F18B 1.207(17) .
C60 F16 1.286(12) .
C60 F18 1.342(11) .
C60 F16B 1.344(15) .
C60 F17B 1.350(16) .
C60 F17 1.362(11) .
C61 C62 1.397(10) .
C61 C66 1.404(9) .
C62 C63 1.400(10) .
C62 H62 0.9500 .
C63 C64 1.371(11) .
C63 C67 1.499(12) .
C64 C65 1.376(11) .
C64 H64 0.9500 .
C65 C66 1.395(9) .
C65 C68 1.487(10) .
C66 H66 0.9500 .
C67 F20 1.234(19) .
C67 F19B 1.318(13) .
C67 F21B 1.338(15) .
C67 F20B 1.347(14) .
C67 F21 1.38(4) .
C67 F19 1.73(3) .
C68 F23 1.25(2) .
C68 F22B 1.27(3) .
C68 F24 1.323(15) .
C68 F24B 1.331(17) .
C68 F22 1.402(19) .
C68 F23B 1.46(2) .
B2 C93 1.640(9) .
B2 C77 1.640(9) .
B2 C69 1.642(10) .
B2 C85 1.646(9) .
C69 C74 1.382(9) .
C69 C70 1.412(9) .
C70 C71 1.385(10) .
C70 H70 0.9500 .
C71 C72 1.384(11) .
C71 C75 1.487(10) .
C72 C73 1.391(10) .
C72 H72 0.9500 .
C73 C74 1.390(9) .
C73 C76 1.492(10) .
C74 H74 0.9500 .
C75 F27 1.28(2) .
C75 F26B 1.29(3) .
C75 F25B 1.34(2) .
C75 F25 1.36(2) .
C75 F27B 1.40(2) .
C75 F26 1.41(2) .
C76 F30B 1.228(17) .
C76 F28B 1.25(2) .
C76 F29 1.316(11) .
C76 F28 1.318(11) .
C76 F30 1.398(12) .
C76 F29B 1.404(18) .
C77 C82 1.395(10) .
C77 C78 1.416(10) .
C78 C79 1.400(10) .
C78 H78 0.9500 .
C79 C80 1.370(12) .
C79 C83 1.503(13) .
C80 C81 1.370(13) .
C80 H80 0.9500 .
C81 C82 1.402(10) .
C81 C84 1.489(12) .
C82 H82 0.9500 .
C84 F32 1.282(14) .
C84 F31 1.28(2) .
C84 F33B 1.29(2) .
C84 F31B 1.38(3) .
C84 F33 1.390(16) .
C84 F32B 1.46(2) .
C83 F35 1.300(12) .
C83 F34B 1.317(16) .
C83 F34 1.328(13) .
C83 F35B 1.339(16) .
C83 F36B 1.356(17) .
C83 F36 1.384(14) .
C85 C86 1.398(9) .
C85 C90 1.401(9) .
C86 C87 1.389(10) .
C86 H86 0.9500 .
C87 C88 1.371(10) .
C87 C91 1.524(12) .
C88 C89 1.392(10) .
C88 H88 0.9500 .
C89 C90 1.383(9) .
C89 C92 1.505(10) .
C90 H90 0.9500 .
C91 F39 1.310(10) .
C91 F38 1.322(13) .
C91 F37 1.365(10) .
C92 F40 1.30(3) .
C92 F41 1.31(2) .
C92 F40B 1.318(16) .
C92 F42 1.34(2) .
C92 F42B 1.343(14) .
C92 F41B 1.358(13) .
C93 C94 1.393(9) .
C93 C98 1.404(9) .
C94 C95 1.398(9) .
C94 H94 0.9500 .
C95 C96 1.375(10) .
C95 C99 1.507(11) .
C96 C97 1.379(10) .
C96 H96 0.9500 .
C97 C98 1.400(9) .
C97 C100 1.479(10) .
C98 H98 0.9500 .
C99 F45 1.316(9) .
C99 F43 1.328(9) .
C99 F44 1.336(10) .
C100 F47 1.264(16) .
C100 F46 1.28(2) .
C100 F48B 1.304(14) .
C100 F46B 1.323(19) .
C100 F47B 1.420(14) .
C100 F48 1.422(15) .
C101 C106 1.296(13) .
C101 C102 1.373(12) .
C101 H101 0.9500 .
C102 C103 1.420(15) .
C102 H102 0.9500 .
C103 C104 1.334(13) .
C103 H103 0.9500 .
C104 C105 1.389(13) .
C104 H104 0.9500 .
C105 C106 1.371(12) .
C105 H105 0.9500 .
C106 H106 0.9500 .
C107 C108 1.390(16) .
C107 C109 1.483(18) 2_676
C107 H107 0.9500 .
C108 C109 1.385(16) .
C108 H108 0.9500 .
C109 C107 1.483(18) 2_676
C109 H109 0.9500 .

loop_
_geom_torsion_atom_site_label_1
_geom_torsion_atom_site_label_2
_geom_torsion_atom_site_label_3
_geom_torsion_atom_site_label_4
_geom_torsion
_geom_torsion_site_symmetry_1
_geom_torsion_site_symmetry_4
C4 N1 C2 N2 1.7(8) . .
C3 N1 C2 N2 174.0(7) . .
C4 N1 C2 Ir1 175.8(6) . .
C3 N1 C2 Ir1 -11.9(12) . .
C5 N2 C2 N1 -2.2(8) . .
C6 N2 C2 N1 -177.9(7) . .
C5 N2 C2 Ir1 -176.8(6) . .
C6 N2 C2 Ir1 7.5(11) . .
C2 N1 C4 C5 -0.7(9) . .
C3 N1 C4 C5 -173.6(7) . .
N1 C4 C5 N2 -0.6(9) . .
C2 N2 C5 C4 1.8(10) . .
C6 N2 C5 C4 177.7(7) . .
C9 N3 C7 N4 1.1(8) . .
C8 N3 C7 N4 -175.3(7) . .
C9 N3 C7 Ir2 -179.2(6) . .
C8 N3 C7 Ir2 4.4(11) . .
C10 N4 C7 N3 -1.1(8) . .
C11 N4 C7 N3 177.7(7) . .
C10 N4 C7 Ir2 179.2(6) . .
C11 N4 C7 Ir2 -2.1(11) . .
C7 N3 C9 C10 -0.7(10) . .
C8 N3 C9 C10 175.8(8) . .
N3 C9 C10 N4 0.0(10) . .
C7 N4 C10 C9 0.7(10) . .
C11 N4 C10 C9 -178.1(8) . .
C15 N6 C12 N5 -2.7(8) . .
C16 N6 C12 N5 -178.6(6) . .
C15 N6 C12 Ir2 177.4(5) . .
C16 N6 C12 Ir2 1.5(10) . .
C14 N5 C12 N6 2.4(8) . .
C13 N5 C12 N6 -174.0(7) . .
C14 N5 C12 Ir2 -177.7(5) . .
C13 N5 C12 Ir2 5.9(10) . .
C12 N5 C14 C15 -1.2(10) . .
C13 N5 C14 C15 175.3(7) . .
N5 C14 C15 N6 -0.5(10) . .
C12 N6 C15 C14 2.1(10) . .
C16 N6 C15 C14 178.2(7) . .
C20 N8 C17 N7 1.6(7) . .
C21 N8 C17 N7 175.2(6) . .
C20 N8 C17 Ir3 -175.4(5) . .
C21 N8 C17 Ir3 -1.8(10) . .
C19 N7 C17 N8 -1.3(7) . .
C18 N7 C17 N8 -179.6(6) . .
C19 N7 C17 Ir3 175.7(5) . .
C18 N7 C17 Ir3 -2.6(9) . .
C17 N7 C19 C20 0.6(8) . .
C18 N7 C19 C20 179.0(6) . .
N7 C19 C20 N8 0.4(8) . .
C17 N8 C20 C19 -1.3(8) . .
C21 N8 C20 C19 -175.0(6) . .
C25 N10 C22 N9 -1.0(7) . .
C26 N10 C22 N9 178.7(6) . .
C25 N10 C22 Ir3 175.5(4) . .
C26 N10 C22 Ir3 -4.8(9) . .
C24 N9 C22 N10 0.5(7) . .
C23 N9 C22 N10 -179.5(6) . .
C24 N9 C22 Ir3 -175.9(5) . .
C23 N9 C22 Ir3 4.2(10) . .
C22 N9 C24 C25 0.3(7) . .
C23 N9 C24 C25 -179.8(6) . .
N9 C24 C25 N10 -0.9(7) . .
C22 N10 C25 C24 1.2(7) . .
C26 N10 C25 C24 -178.5(6) . .
C30 N12 C27 N11 -0.6(8) . .
C31 N12 C27 N11 177.9(7) . .
C30 N12 C27 Ir4 -177.0(6) . .
C31 N12 C27 Ir4 1.5(11) . .
C29 N11 C27 N12 0.9(8) . .
C28 N11 C27 N12 -179.7(7) . .
C29 N11 C27 Ir4 177.4(5) . .
C28 N11 C27 Ir4 -3.2(11) . .
C27 N11 C29 C30 -0.9(9) . .
C28 N11 C29 C30 179.7(7) . .
N11 C29 C30 N12 0.5(9) . .
C27 N12 C30 C29 0.1(9) . .
C31 N12 C30 C29 -178.5(7) . .
C35 N14 C32 N13 -2.1(9) . .
C36 N14 C32 N13 -175.5(7) . .
C35 N14 C32 Ir4 178.6(6) . .
C36 N14 C32 Ir4 5.2(11) . .
C34 N13 C32 N14 2.3(9) . .
C33 N13 C32 N14 -180.0(7) . .
C34 N13 C32 Ir4 -178.4(6) . .
C33 N13 C32 Ir4 -0.7(11) . .
C32 N13 C34 C35 -1.7(12) . .
C33 N13 C34 C35 -179.5(9) . .
N13 C34 C35 N14 0.3(12) . .
C32 N14 C35 C34 1.2(11) . .
C36 N14 C35 C34 175.0(8) . .
C61 B1 C37 C38 27.7(8) . .
C53 B1 C37 C38 -92.9(7) . .
C45 B1 C37 C38 143.4(6) . .
C61 B1 C37 C42 -160.0(6) . .
C53 B1 C37 C42 79.4(7) . .
C45 B1 C37 C42 -44.3(8) . .
C42 C37 C38 C39 1.1(10) . .
B1 C37 C38 C39 173.8(7) . .
C37 C38 C39 C40 -0.8(12) . .
C37 C38 C39 C43 -179.9(8) . .
C38 C39 C40 C41 -0.1(11) . .
C43 C39 C40 C41 179.0(8) . .
C39 C40 C41 C42 0.7(10) . .
C39 C40 C41 C44 -176.9(7) . .
C40 C41 C42 C37 -0.4(10) . .
C44 C41 C42 C37 177.2(6) . .
C38 C37 C42 C41 -0.5(9) . .
B1 C37 C42 C41 -173.4(6) . .
C40 C39 C43 F2B -134(2) . .
C38 C39 C43 F2B 45(2) . .
C40 C39 C43 F1 12.9(17) . .
C38 C39 C43 F1 -168.0(12) . .
C40 C39 C43 F3 137.1(10) . .
C38 C39 C43 F3 -43.8(13) . .
C40 C39 C43 F1B -11.3(19) . .
C38 C39 C43 F1B 167.8(17) . .
C40 C39 C43 F2 -108.5(11) . .
C38 C39 C43 F2 70.6(13) . .
C40 C39 C43 F3B 98.2(15) . .
C38 C39 C43 F3B -82.6(15) . .
C40 C41 C44 F6 -178.1(7) . .
C42 C41 C44 F6 4.3(10) . .
C40 C41 C44 F4 -51.4(9) . .
C42 C41 C44 F4 131.0(7) . .
C40 C41 C44 F5 62.8(9) . .
C42 C41 C44 F5 -114.8(7) . .
C61 B1 C45 C46 97.0(7) . .
C53 B1 C45 C46 -142.7(6) . .
C37 B1 C45 C46 -24.2(9) . .
C61 B1 C45 C50 -76.0(7) . .
C53 B1 C45 C50 44.3(8) . .
C37 B1 C45 C50 162.7(6) . .
C50 C45 C46 C47 0.3(11) . .
B1 C45 C46 C47 -173.2(7) . .
C45 C46 C47 C48 -0.4(13) . .
C45 C46 C47 C51 -176.7(8) . .
C46 C47 C48 C49 -0.6(13) . .
C51 C47 C48 C49 175.7(8) . .
C47 C48 C49 C50 1.5(12) . .
C47 C48 C49 C52 -177.7(7) . .
C48 C49 C50 C45 -1.7(11) . .
C52 C49 C50 C45 177.5(6) . .
C46 C45 C50 C49 0.7(10) . .
B1 C45 C50 C49 174.2(6) . .
C48 C47 C51 F7 -85.6(10) . .
C46 C47 C51 F7 90.7(10) . .
C48 C47 C51 F9 156.0(9) . .
C46 C47 C51 F9 -27.7(13) . .
C48 C47 C51 F8 33.2(14) . .
C46 C47 C51 F8 -150.4(8) . .
C50 C49 C52 F12 4.7(11) . .
C48 C49 C52 F12 -176.1(7) . .
C50 C49 C52 F10 -116.3(8) . .
C48 C49 C52 F10 62.8(9) . .
C50 C49 C52 F11 126.5(7) . .
C48 C49 C52 F11 -54.3(9) . .
C61 B1 C53 C54 133.3(6) . .
C45 B1 C53 C54 17.5(9) . .
C37 B1 C53 C54 -105.1(7) . .
C61 B1 C53 C58 -49.4(8) . .
C45 B1 C53 C58 -165.2(5) . .
C37 B1 C53 C58 72.2(7) . .
C58 C53 C54 C55 1.5(9) . .
B1 C53 C54 C55 178.9(6) . .
C53 C54 C55 C56 -0.9(10) . .
C53 C54 C55 C59 -177.2(6) . .
C54 C55 C56 C57 -1.0(10) . .
C59 C55 C56 C57 175.4(6) . .
C55 C56 C57 C58 2.2(10) . .
C55 C56 C57 C60 -176.8(6) . .
C56 C57 C58 C53 -1.5(10) . .
C60 C57 C58 C53 177.4(6) . .
C54 C53 C58 C57 -0.3(9) . .
B1 C53 C58 C57 -177.9(6) . .
C56 C55 C59 F14 -87.7(8) . .
C54 C55 C59 F14 88.7(8) . .
C56 C55 C59 F15 32.9(9) . .
C54 C55 C59 F15 -150.7(6) . .
C56 C55 C59 F13 152.6(6) . .
C54 C55 C59 F13 -31.0(9) . .
C58 C57 C60 F18B 85.2(17) . .
C56 C57 C60 F18B -95.8(17) . .
C58 C57 C60 F16 -100.7(12) . .
C56 C57 C60 F16 78.3(13) . .
C58 C57 C60 F18 24.5(12) . .
C56 C57 C60 F18 -156.5(9) . .
C58 C57 C60 F16B -40.8(12) . .
C56 C57 C60 F16B 138.1(10) . .
C58 C57 C60 F17B -149.3(10) . .
C56 C57 C60 F17B 29.7(13) . .
C58 C57 C60 F17 136.6(8) . .
C56 C57 C60 F17 -44.5(10) . .
C53 B1 C61 C62 156.4(6) . .
C45 B1 C61 C62 -81.4(7) . .
C37 B1 C61 C62 39.5(8) . .
C53 B1 C61 C66 -28.8(8) . .
C45 B1 C61 C66 93.3(7) . .
C37 B1 C61 C66 -145.7(6) . .
C66 C61 C62 C63 1.7(11) . .
B1 C61 C62 C63 176.7(7) . .
C61 C62 C63 C64 -1.4(13) . .
C61 C62 C63 C67 175.7(8) . .
C62 C63 C64 C65 0.1(12) . .
C67 C63 C64 C65 -176.9(9) . .
C63 C64 C65 C66 0.8(11) . .
C63 C64 C65 C68 -179.9(8) . .
C64 C65 C66 C61 -0.5(11) . .
C68 C65 C66 C61 -179.8(7) . .
C62 C61 C66 C65 -0.8(10) . .
B1 C61 C66 C65 -175.8(6) . .
C64 C63 C67 F20 -164(3) . .
C62 C63 C67 F20 19(3) . .
C64 C63 C67 F19B 126.7(10) . .
C62 C63 C67 F19B -50.4(13) . .
C64 C63 C67 F21B 6.1(16) . .
C62 C63 C67 F21B -171.1(11) . .
C64 C63 C67 F20B -114.4(11) . .
C62 C63 C67 F20B 68.5(13) . .
C64 C63 C67 F21 12(3) . .
C62 C63 C67 F21 -165(3) . .
C64 C63 C67 F19 -71.5(14) . .
C62 C63 C67 F19 111.3(13) . .
C64 C65 C68 F23 -88.1(12) . .
C66 C65 C68 F23 91.2(13) . .
C64 C65 C68 F22B 51.2(16) . .
C66 C65 C68 F22B -129.5(14) . .
C64 C65 C68 F24 145.6(9) . .
C66 C65 C68 F24 -35.1(12) . .
C64 C65 C68 F24B -174.9(11) . .
C66 C65 C68 F24B 4.4(14) . .
C64 C65 C68 F22 31.4(14) . .
C66 C65 C68 F22 -149.3(11) . .
C64 C65 C68 F23B -64.2(12) . .
C66 C65 C68 F23B 115.1(11) . .
C93 B2 C69 C74 -23.4(8) . .
C77 B2 C69 C74 -141.4(6) . .
C85 B2 C69 C74 97.8(7) . .
C93 B2 C69 C70 160.8(6) . .
C77 B2 C69 C70 42.8(8) . .
C85 B2 C69 C70 -78.0(7) . .
C74 C69 C70 C71 0.6(9) . .
B2 C69 C70 C71 176.7(6) . .
C69 C70 C71 C72 -0.3(11) . .
C69 C70 C71 C75 -179.8(7) . .
C70 C71 C72 C73 0.1(11) . .
C75 C71 C72 C73 179.6(7) . .
C71 C72 C73 C74 -0.2(10) . .
C71 C72 C73 C76 178.3(7) . .
C70 C69 C74 C73 -0.8(9) . .
B2 C69 C74 C73 -176.8(6) . .
C72 C73 C74 C69 0.6(10) . .
C76 C73 C74 C69 -177.9(6) . .
C72 C71 C75 F27 165.3(13) . .
C70 C71 C75 F27 -15.1(16) . .
C72 C71 C75 F26B -56.3(17) . .
C70 C71 C75 F26B 123.3(16) . .
C72 C71 C75 F25B 65.5(14) . .
C70 C71 C75 F25B -114.9(13) . .
C72 C71 C75 F25 39.8(13) . .
C70 C71 C75 F25 -140.6(11) . .
C72 C71 C75 F27B -175.3(11) . .
C70 C71 C75 F27B 4.3(14) . .
C72 C71 C75 F26 -72.2(14) . .
C70 C71 C75 F26 107.4(13) . .
C74 C73 C76 F30B -28.3(16) . .
C72 C73 C76 F30B 153.2(14) . .
C74 C73 C76 F28B -155.1(14) . .
C72 C73 C76 F28B 26.4(16) . .
C74 C73 C76 F29 38.7(12) . .
C72 C73 C76 F29 -139.8(9) . .
C74 C73 C76 F28 168.0(8) . .
C72 C73 C76 F28 -10.5(12) . .
C74 C73 C76 F30 -74.1(10) . .
C72 C73 C76 F30 107.4(9) . .
C74 C73 C76 F29B 85.6(12) . .
C72 C73 C76 F29B -92.9(12) . .
C93 B2 C77 C82 -99.9(7) . .
C69 B2 C77 C82 22.3(9) . .
C85 B2 C77 C82 138.5(6) . .
C93 B2 C77 C78 74.4(7) . .
C69 B2 C77 C78 -163.4(6) . .
C85 B2 C77 C78 -47.1(8) . .
C82 C77 C78 C79 -1.8(10) . .
B2 C77 C78 C79 -176.6(6) . .
C77 C78 C79 C80 0.8(11) . .
C77 C78 C79 C83 178.8(7) . .
C78 C79 C80 C81 0.0(12) . .
C83 C79 C80 C81 -178.0(8) . .
C79 C80 C81 C82 0.4(12) . .
C79 C80 C81 C84 -178.2(8) . .
C78 C77 C82 C81 2.1(10) . .
B2 C77 C82 C81 176.6(6) . .
C80 C81 C82 C77 -1.5(11) . .
C84 C81 C82 C77 177.1(7) . .
C80 C81 C84 F32 115.5(12) . .
C82 C81 C84 F32 -63.1(13) . .
C80 C81 C84 F31 -118.6(12) . .
C82 C81 C84 F31 62.8(13) . .
C80 C81 C84 F33B 27.1(16) . .
C82 C81 C84 F33B -151.5(13) . .
C80 C81 C84 F31B -96.2(16) . .
C82 C81 C84 F31B 85.2(15) . .
C80 C81 C84 F33 -2.7(13) . .
C82 C81 C84 F33 178.7(10) . .
C80 C81 C84 F32B 156.4(12) . .
C82 C81 C84 F32B -22.2(15) . .
C80 C79 C83 F35 -45.3(14) . .
C78 C79 C83 F35 136.7(10) . .
C80 C79 C83 F34B 117.0(15) . .
C78 C79 C83 F34B -61.0(17) . .
C80 C79 C83 F34 75.6(12) . .
C78 C79 C83 F34 -102.4(11) . .
C80 C79 C83 F35B -9.7(17) . .
C78 C79 C83 F35B 172.3(14) . .
C80 C79 C83 F36B -124.3(13) . .
C78 C79 C83 F36B 57.7(14) . .
C80 C79 C83 F36 -166.6(10) . .
C78 C79 C83 F36 15.4(14) . .
C93 B2 C85 C86 -145.7(6) . .
C77 B2 C85 C86 -28.8(9) . .
C69 B2 C85 C86 93.5(7) . .
C93 B2 C85 C90 40.2(9) . .
C77 B2 C85 C90 157.0(6) . .
C69 B2 C85 C90 -80.6(7) . .
C90 C85 C86 C87 1.4(11) . .
B2 C85 C86 C87 -173.1(7) . .
C85 C86 C87 C88 -1.5(13) . .
C85 C86 C87 C91 -176.8(8) . .
C86 C87 C88 C89 0.6(13) . .
C91 C87 C88 C89 175.9(8) . .
C87 C88 C89 C90 0.3(12) . .
C87 C88 C89 C92 -178.9(8) . .
C88 C89 C90 C85 -0.3(11) . .
C92 C89 C90 C85 178.8(7) . .
C86 C85 C90 C89 -0.5(10) . .
B2 C85 C90 C89 174.0(6) . .
C88 C87 C91 F39 160.8(9) . .
C86 C87 C91 F39 -23.8(13) . .
C88 C87 C91 F38 -79.1(11) . .
C86 C87 C91 F38 96.4(10) . .
C88 C87 C91 F37 40.2(13) . .
C86 C87 C91 F37 -144.4(8) . .
C90 C89 C92 F40 8.4(16) . .
C88 C89 C92 F40 -172.5(14) . .
C90 C89 C92 F41 136.2(12) . .
C88 C89 C92 F41 -44.7(14) . .
C90 C89 C92 F40B -15.2(13) . .
C88 C89 C92 F40B 163.9(10) . .
C90 C89 C92 F42 -107.4(12) . .
C88 C89 C92 F42 71.8(13) . .
C90 C89 C92 F42B -136.7(8) . .
C88 C89 C92 F42B 42.5(11) . .
C90 C89 C92 F41B 105.3(9) . .
C88 C89 C92 F41B -75.6(11) . .
C77 B2 C93 C94 -95.1(7) . .
C69 B2 C93 C94 141.6(6) . .
C85 B2 C93 C94 25.8(9) . .
C77 B2 C93 C98 80.9(7) . .
C69 B2 C93 C98 -42.4(8) . .
C85 B2 C93 C98 -158.2(6) . .
C98 C93 C94 C95 0.9(9) . .
B2 C93 C94 C95 177.1(6) . .
C93 C94 C95 C96 0.3(10) . .
C93 C94 C95 C99 178.2(6) . .
C94 C95 C96 C97 -0.5(10) . .
C99 C95 C96 C97 -178.4(7) . .
C95 C96 C97 C98 -0.6(10) . .
C95 C96 C97 C100 176.5(7) . .
C96 C97 C98 C93 1.9(10) . .
C100 C97 C98 C93 -175.2(6) . .
C94 C93 C98 C97 -2.0(9) . .
B2 C93 C98 C97 -178.4(6) . .
C96 C95 C99 F45 131.1(8) . .
C94 C95 C99 F45 -46.8(10) . .
C96 C95 C99 F43 10.4(10) . .
C94 C95 C99 F43 -167.5(6) . .
C96 C95 C99 F44 -108.7(8) . .
C94 C95 C99 F44 73.3(9) . .
C96 C97 C100 F47 -129.2(12) . .
C98 C97 C100 F47 47.9(13) . .
C96 C97 C100 F46 3.2(15) . .
C98 C97 C100 F46 -179.7(12) . .
C96 C97 C100 F48B 155.0(10) . .
C98 C97 C100 F48B -27.9(12) . .
C96 C97 C100 F46B 25.2(14) . .
C98 C97 C100 F46B -157.7(11) . .
C96 C97 C100 F47B -91.0(10) . .
C98 C97 C100 F47B 86.1(10) . .
C96 C97 C100 F48 118.1(10) . .
C98 C97 C100 F48 -64.8(10) . .
C106 C101 C102 C103 2.6(16) . .
C101 C102 C103 C104 -0.3(15) . .
C102 C103 C104 C105 -1.1(15) . .
C103 C104 C105 C106 0.3(15) . .
C102 C101 C106 C105 -3.4(16) . .
C104 C105 C106 C101 2.0(15) . .
C109 C107 C108 C109 1.9(18) 2_676 .
C107 C108 C109 C107 -1.8(18) . 2_676
